data_1542556
loop_
_publ_author_name
'Inokuma, Yasuhide'
'Ukegawa, Tomoya'
'Hoshino, Manabu'
'Fujita, Makoto'

_publ_section_title
;
 Structure determination of microbial metabolites by the crystalline
 sponge method
;
_journal_issue 6
_journal_name_full 'Chem. Sci.'
_journal_page_first 3910
_journal_paper_doi 10.1039/C6SC00594B
_journal_volume 7
_journal_year 2016
_chemical_absolute_configuration ad
_chemical_formula_sum 'C132.77 H131.15 I12 N24 O15.14 Zn6'
_chemical_formula_weight 4220.24
_space_group_crystal_system monoclinic
_space_group_IT_number 5
_space_group_name_Hall 'C 2y'
_space_group_name_H-M_alt 'C 1 2 1'
_symmetry_space_group_name_Hall 'C 2y'
_symmetry_space_group_name_H-M 'C 1 2 1'
_atom_sites_solution_hydrogens geom
_atom_sites_solution_primary iterative
_atom_sites_solution_secondary difmap
_audit_creation_method SHELXL-2014/7
_audit_update_record
;
2016-02-04 deposited with the CCDC.
2016-02-23 downloaded from the CCDC.
;
_cell_angle_alpha 90
_cell_angle_beta 103.184(2)
_cell_angle_gamma 90
_cell_formula_units_Z 4
_cell_length_a 36.3783(8)
_cell_length_b 14.6755(2)
_cell_length_c 31.2278(6)
_cell_measurement_reflns_used 27796
_cell_measurement_temperature 100(2)
_cell_measurement_theta_max 74.0140
_cell_measurement_theta_min 4.1720
_cell_volume 16232.2(5)
_computing_cell_refinement 'CrysAlisPro 1.171.38.41 (Rigaku OD, 2015)'
_computing_data_collection 'CrysAlisPro 1.171.38.41 (Rigaku OD, 2015)'
_computing_data_reduction 'CrysAlisPro 1.171.38.41 (Rigaku OD, 2015)'
_computing_molecular_graphics 'shelXle (Hubschle et al., 2011)'
_computing_publication_material 'SHELXL-2014/7 (Sheldrick, 2014)'
_computing_structure_refinement 'SHELXL-2014/7 (Sheldrick, 2014)'
_computing_structure_solution 'SHELXT-2014/5 (Sheldrick, 2014)'
_diffrn_ambient_environment N~2~
_diffrn_ambient_temperature 100(2)
_diffrn_detector 'CCD plate'
_diffrn_detector_area_resol_mean 5.2332
_diffrn_detector_type AtlasS2
_diffrn_measured_fraction_theta_full 0.999
_diffrn_measured_fraction_theta_max 0.982
_diffrn_measurement_device 'four-circle diffractometer'
_diffrn_measurement_device_type 'SuperNova, Dual, Cu at zero, AtlasS2'
_diffrn_measurement_method '\w scans'
_diffrn_radiation_monochromator mirror
_diffrn_radiation_probe x-ray
_diffrn_radiation_type 'Cu K\a'
_diffrn_radiation_wavelength 1.54184
_diffrn_reflns_av_R_equivalents 0.0294
_diffrn_reflns_av_unetI/netI 0.0376
_diffrn_reflns_Laue_measured_fraction_full 0.999
_diffrn_reflns_Laue_measured_fraction_max 0.982
_diffrn_reflns_limit_h_max 45
_diffrn_reflns_limit_h_min -39
_diffrn_reflns_limit_k_max 18
_diffrn_reflns_limit_k_min -17
_diffrn_reflns_limit_l_max 38
_diffrn_reflns_limit_l_min -36
_diffrn_reflns_number 69980
_diffrn_reflns_point_group_measured_fraction_full 0.993
_diffrn_reflns_point_group_measured_fraction_max 0.961
_diffrn_reflns_theta_full 67.684
_diffrn_reflns_theta_max 74.516
_diffrn_reflns_theta_min 3.451
_diffrn_source 'micro-focus sealed X-ray tube'
_diffrn_source_type 'SuperNova (Cu) X-ray Source'
_exptl_absorpt_coefficient_mu 19.392
_exptl_absorpt_correction_T_max 0.499
_exptl_absorpt_correction_T_min 0.150
_exptl_absorpt_correction_type gaussian
_exptl_absorpt_process_details
;
CrysAlisPro 1.171.38.41 (Rigaku Oxford Diffraction, 2015)
Numerical absorption correction based on gaussian integration over
            a multifaceted crystal model
Empirical absorption correction using spherical harmonics,
 implemented in SCALE3 ABSPACK scaling algorithm.
;
_exptl_crystal_colour colorless
_exptl_crystal_density_diffrn 1.727
_exptl_crystal_description block
_exptl_crystal_F_000 8132
_exptl_crystal_size_max 0.180
_exptl_crystal_size_mid 0.110
_exptl_crystal_size_min 0.060
_refine_diff_density_max 1.809
_refine_diff_density_min -2.024
_refine_diff_density_rms 0.124
_refine_ls_abs_structure_details
;
 Flack x determined using 11890 quotients [(I+)-(I-)]/[(I+)+(I-)]
 (Parsons, Flack and Wagner, Acta Cryst. B69 (2013) 249-259).
;
_refine_ls_abs_structure_Flack 0.010(4)
_refine_ls_extinction_method none
_refine_ls_goodness_of_fit_ref 1.039
_refine_ls_hydrogen_treatment constr
_refine_ls_matrix_type full
_refine_ls_number_parameters 2143
_refine_ls_number_reflns 31961
_refine_ls_number_restraints 847
_refine_ls_restrained_S_all 1.031
_refine_ls_R_factor_all 0.0562
_refine_ls_R_factor_gt 0.0511
_refine_ls_shift/su_max 0.001
_refine_ls_shift/su_mean 0.000
_refine_ls_structure_factor_coef Fsqd
_refine_ls_weighting_details 'w=1/[\s^2^(Fo^2^)+(0.0759P)^2^+86.9069P] where P=(Fo^2^+2Fc^2^)/3'
_refine_ls_weighting_scheme calc
_refine_ls_wR_factor_gt 0.1352
_refine_ls_wR_factor_ref 0.1396
_reflns_Friedel_coverage 0.881
_reflns_Friedel_fraction_full 0.987
_reflns_Friedel_fraction_max 0.939
_reflns_number_gt 29238
_reflns_number_total 31961
_reflns_threshold_expression 'I > 2\s(I)'
_cod_data_source_file c6sc00594b2.cif
_cod_data_source_block exp_420_b
_cod_depositor_comments 'Adding full bibliography for 1542555--1542557.cif.'
_cod_database_code 1542556
_shelx_shelxl_version_number 2014/7
_shelx_space_group_comment
;
The symmetry employed for this shelxl refinement is uniquely defined
by the following loop, which should always be used as a source of
symmetry information in preference to the above space-group names.
They are only intended as comments.
;
_shelx_estimated_absorpt_t_min 0.128
_shelx_estimated_absorpt_t_max 0.389
_oxdiff_exptl_absorpt_empirical_full_min 0.717
_oxdiff_exptl_absorpt_empirical_full_max 1.492
_oxdiff_exptl_absorpt_empirical_details
;
Empirical correction (ABSPACK) includes:
- Absorption correction using spherical harmonics
- Frame scaling
- B-factor correction
;

loop_
_space_group_symop_operation_xyz
'x, y, z'
'-x, y, -z'
'x+1/2, y+1/2, z'
'-x+1/2, y+1/2, -z'

loop_
_atom_site_label
_atom_site_type_symbol
_atom_site_fract_x
_atom_site_fract_y
_atom_site_fract_z
_atom_site_U_iso_or_equiv
_atom_site_adp_type
_atom_site_occupancy
_atom_site_site_symmetry_order
_atom_site_calc_flag
_atom_site_refinement_flags_posn
_atom_site_refinement_flags_adp
_atom_site_refinement_flags_occupancy
_atom_site_disorder_assembly
_atom_site_disorder_group
Zn1 Zn 0.07217(5) 0.38512(10) -0.14519(5) 0.0379(3) Uani 1 1 d . . . . .
Zn2 Zn 0.38130(4) 0.39852(10) 0.17470(5) 0.0355(3) Uani 1 1 d . . . . .
Zn3 Zn 0.57414(5) 1.12331(11) 0.35084(5) 0.0457(4) Uani 1 1 d . . . . .
Zn4 Zn 0.67276(5) 0.65024(10) 0.03020(5) 0.0414(4) Uani 1 1 d . . . . .
Zn5 Zn 0.67667(5) 0.35093(11) 0.53488(6) 0.0427(4) Uani 1 1 d . . . . .
Zn6 Zn 0.38091(4) 0.60332(10) 0.67270(5) 0.0374(3) Uani 1 1 d . . . . .
I11 I 0.01331(3) 0.36555(7) -0.11576(3) 0.0587(2) Uani 1 1 d . . . . .
I12 I 0.10494(3) 0.26354(6) -0.17933(3) 0.0487(2) Uani 1 1 d . . . . .
I21 I 0.35803(3) 0.39461(7) 0.24522(3) 0.0505(2) Uani 1 1 d . . . . .
I22 I 0.39749(4) 0.25692(7) 0.13697(3) 0.0709(3) Uani 1 1 d . . . . .
I61 I 0.36295(3) 0.61105(7) 0.74596(3) 0.0547(2) Uani 1 1 d . . . . .
I62 I 0.39912(3) 0.73991(7) 0.63175(4) 0.0664(3) Uani 1 1 d . . . . .
N101 N 0.1120(3) 0.4469(6) -0.0959(3) 0.040(2) Uani 1 1 d . . . . .
C102 C 0.1440(3) 0.4082(7) -0.0748(3) 0.035(2) Uani 1 1 d . . . . .
H102 H 0.1490 0.3473 -0.0820 0.042 Uiso 1 1 calc R U . . .
C103 C 0.1699(3) 0.4522(7) -0.0432(3) 0.032(2) Uani 1 1 d . . . . .
H103 H 0.1921 0.4215 -0.0283 0.038 Uiso 1 1 calc R U . . .
C104 C 0.1636(3) 0.5420(7) -0.0327(4) 0.036(2) Uani 1 1 d . . . . .
C105 C 0.1291(4) 0.5810(10) -0.0524(6) 0.068(5) Uani 1 1 d . . . . .
H105 H 0.1222 0.6393 -0.0436 0.082 Uiso 1 1 calc R U . . .
C106 C 0.1052(5) 0.5326(9) -0.0851(6) 0.075(6) Uani 1 1 d . . . . .
H106 H 0.0828 0.5615 -0.1007 0.090 Uiso 1 1 calc R U . . .
N111 N 0.3406(3) 0.4687(6) 0.1295(3) 0.0315(19) Uani 1 1 d . . . . .
C112 C 0.3343(3) 0.5545(7) 0.1368(4) 0.036(2) Uani 1 1 d . . . . .
H112 H 0.3509 0.5845 0.1604 0.043 Uiso 1 1 calc R U . . .
C113 C 0.3046(3) 0.6032(7) 0.1119(4) 0.036(2) Uani 1 1 d . . . . .
H113 H 0.3011 0.6656 0.1181 0.043 Uiso 1 1 calc R U . . .
C114 C 0.2801(3) 0.5595(6) 0.0777(3) 0.029(2) Uani 1 1 d . . . . .
C115 C 0.2876(3) 0.4697(7) 0.0691(4) 0.036(2) Uani 1 1 d . . . . .
H115 H 0.2721 0.4384 0.0449 0.044 Uiso 1 1 calc R U . . .
C116 C 0.3176(4) 0.4265(7) 0.0959(4) 0.041(3) Uani 1 1 d . . . . .
H116 H 0.3223 0.3643 0.0904 0.050 Uiso 1 1 calc R U . . .
N121 N 0.1867(3) 1.0123(6) 0.0379(3) 0.040(2) Uani 1 1 d . . . . .
C122 C 0.2211(3) 0.9802(7) 0.0565(4) 0.034(2) Uani 1 1 d . . . . .
H122 H 0.2402 1.0218 0.0702 0.041 Uiso 1 1 calc R U . . .
C123 C 0.2298(3) 0.8887(7) 0.0564(3) 0.031(2) Uani 1 1 d . . . . .
H123 H 0.2547 0.8679 0.0691 0.037 Uiso 1 1 calc R U . . .
C124 C 0.2019(3) 0.8278(7) 0.0376(4) 0.035(2) Uani 1 1 d . . . . .
C125 C 0.1663(4) 0.8606(9) 0.0181(6) 0.056(4) Uani 1 1 d . . . . .
H125 H 0.1470 0.8205 0.0034 0.068 Uiso 1 1 calc R U . . .
C126 C 0.1595(4) 0.9521(9) 0.0204(6) 0.063(4) Uani 1 1 d . . . . .
H126 H 0.1346 0.9739 0.0092 0.075 Uiso 1 1 calc R U . . .
C131 C 0.1919(3) 0.5954(7) -0.0002(3) 0.031(2) Uani 1 1 d . . . . .
N132 N 0.2233(3) 0.5541(5) 0.0212(3) 0.0300(18) Uani 1 1 d . . . . .
C133 C 0.2464(3) 0.6059(7) 0.0512(3) 0.030(2) Uani 1 1 d . . . . .
N134 N 0.2406(3) 0.6933(6) 0.0583(3) 0.034(2) Uani 1 1 d . . . . .
C135 C 0.2094(3) 0.7290(6) 0.0338(3) 0.028(2) Uani 1 1 d . . . . .
N136 N 0.1834(3) 0.6834(6) 0.0052(3) 0.034(2) Uani 1 1 d . . . . .
N141 N 0.4258(3) 0.4892(7) 0.1817(3) 0.041(2) Uani 1 1 d . . . . .
C142 C 0.4411(3) 0.5299(8) 0.2190(4) 0.039(3) Uani 1 1 d . . . . .
H142 H 0.4311 0.5190 0.2441 0.047 Uiso 1 1 calc R U . . .
C143 C 0.4713(3) 0.5877(8) 0.2227(4) 0.039(2) Uani 1 1 d . . . . .
H143 H 0.4819 0.6164 0.2500 0.047 Uiso 1 1 calc R U . . .
C144 C 0.4860(3) 0.6039(8) 0.1874(4) 0.038(2) Uani 1 1 d . . . . .
C145 C 0.4695(4) 0.5650(11) 0.1468(5) 0.056(4) Uani 1 1 d . . . . .
H145 H 0.4788 0.5761 0.1212 0.067 Uiso 1 1 calc R U . . .
C146 C 0.4391(5) 0.5098(13) 0.1464(5) 0.068(5) Uani 1 1 d . . . . .
H146 H 0.4264 0.4843 0.1191 0.081 Uiso 1 1 calc R U . . .
N151 N 0.5648(3) 1.0166(7) 0.3059(3) 0.039(2) Uani 1 1 d . . . . .
C152 C 0.5341(4) 0.9647(9) 0.2985(4) 0.041(3) Uani 1 1 d . . . . .
H152 H 0.5144 0.9799 0.3127 0.050 Uiso 1 1 calc R U . . .
C153 C 0.5295(3) 0.8897(8) 0.2712(4) 0.039(2) Uani 1 1 d . . . . .
H153 H 0.5073 0.8534 0.2672 0.047 Uiso 1 1 calc R U . . .
C154 C 0.5573(3) 0.8686(7) 0.2500(4) 0.033(2) Uani 1 1 d . . . . .
C155 C 0.5904(4) 0.9207(10) 0.2579(5) 0.052(3) Uani 1 1 d . . . . .
H155 H 0.6107 0.9064 0.2446 0.063 Uiso 1 1 calc R U . . .
C156 C 0.5919(4) 0.9938(10) 0.2860(5) 0.054(3) Uani 1 1 d . . . . .
H156 H 0.6140 1.0305 0.2914 0.065 Uiso 1 1 calc R U . . .
N161 N 0.6403(3) 0.6701(7) 0.0759(3) 0.044(2) Uani 1 1 d . . . . .
C162 C 0.6537(4) 0.7097(10) 0.1137(4) 0.049(3) Uani 1 1 d . . . . .
H162 H 0.6794 0.7282 0.1210 0.059 Uiso 1 1 calc R U . . .
C163 C 0.6312(4) 0.7253(9) 0.1436(4) 0.048(3) Uani 1 1 d . . . . .
H163 H 0.6417 0.7539 0.1709 0.058 Uiso 1 1 calc R U . . .
C164 C 0.5943(3) 0.6998(8) 0.1336(4) 0.037(2) Uani 1 1 d . . . . .
C165 C 0.5800(5) 0.6606(15) 0.0931(6) 0.076(5) Uani 1 1 d . . . . .
H165 H 0.5544 0.6422 0.0845 0.092 Uiso 1 1 calc R U . . .
C166 C 0.6041(5) 0.6489(16) 0.0654(6) 0.083(6) Uani 1 1 d . . . . .
H166 H 0.5940 0.6240 0.0371 0.099 Uiso 1 1 calc R U . . .
C171 C 0.5195(3) 0.6665(7) 0.1900(4) 0.036(2) Uani 1 1 d . . . . .
N172 N 0.5247(3) 0.7310(6) 0.2207(3) 0.0335(19) Uani 1 1 d . . . . .
C173 C 0.5527(3) 0.7887(7) 0.2194(4) 0.033(2) Uani 1 1 d . . . . .
N174 N 0.5758(3) 0.7833(7) 0.1926(3) 0.0352(19) Uani 1 1 d . . . . .
C175 C 0.5697(3) 0.7129(8) 0.1642(4) 0.038(2) Uani 1 1 d . . . . .
N176 N 0.5405(2) 0.6546(7) 0.1604(3) 0.037(2) Uani 1 1 d . . . . .
N201 N 0.6149(3) 1.0580(6) 0.3982(4) 0.050(3) Uani 1 1 d . . . . .
C202 C 0.6033(5) 0.9812(10) 0.4152(7) 0.086(7) Uani 1 1 d . . . . .
H202 H 0.5775 0.9634 0.4079 0.103 Uiso 1 1 calc R U . . .
C203 C 0.6300(6) 0.9294(9) 0.4436(7) 0.105(10) Uani 1 1 d . . . . .
H203 H 0.6235 0.8696 0.4511 0.126 Uiso 1 1 calc R U . . .
C204 C 0.6650(4) 0.9613(8) 0.4611(4) 0.042(3) Uani 1 1 d . . . . .
C205 C 0.6754(4) 1.0432(9) 0.4458(4) 0.046(3) Uani 1 1 d . . . . .
H205 H 0.7000 1.0672 0.4569 0.055 Uiso 1 1 calc R U . . .
C206 C 0.6492(4) 1.0901(9) 0.4138(4) 0.044(3) Uani 1 1 d . . . . .
H206 H 0.6562 1.1466 0.4031 0.053 Uiso 1 1 calc R U . . .
N211 N 0.6868(3) 0.4903(6) 0.5359(3) 0.036(2) Uani 1 1 d . . . . .
C212 C 0.6627(4) 0.5469(8) 0.5095(4) 0.042(3) Uani 1 1 d . . . . .
H212 H 0.6404 0.5219 0.4915 0.050 Uiso 1 1 calc R U . . .
C213 C 0.6687(3) 0.6381(8) 0.5074(4) 0.040(2) Uani 1 1 d . . . . .
H213 H 0.6506 0.6755 0.4885 0.048 Uiso 1 1 calc R U . . .
C214 C 0.7011(3) 0.6759(6) 0.5328(3) 0.030(2) Uani 1 1 d . . . . .
C215 C 0.7266(3) 0.6189(7) 0.5602(4) 0.034(2) Uani 1 1 d . . . . .
H215 H 0.7493 0.6426 0.5781 0.040 Uiso 1 1 calc R U . . .
C216 C 0.7183(3) 0.5277(7) 0.5609(4) 0.033(2) Uani 1 1 d . . . . .
H216 H 0.7357 0.4890 0.5800 0.040 Uiso 1 1 calc R U . . .
N221 N 0.8386(3) 1.0358(6) 0.6301(3) 0.0339(19) Uani 1 1 d . . . . .
C222 C 0.8148(3) 1.0797(7) 0.5962(4) 0.037(2) Uani 1 1 d . . . . .
H222 H 0.8190 1.1423 0.5913 0.044 Uiso 1 1 calc R U . . .
C223 C 0.7851(3) 1.0368(7) 0.5693(4) 0.036(2) Uani 1 1 d . . . . .
H223 H 0.7688 1.0699 0.5465 0.044 Uiso 1 1 calc R U . . .
C224 C 0.7785(3) 0.9441(7) 0.5751(3) 0.028(2) Uani 1 1 d . . . . .
C225 C 0.8031(3) 0.8987(8) 0.6086(4) 0.042(3) Uani 1 1 d . . . . .
H225 H 0.8001 0.8353 0.6131 0.050 Uiso 1 1 calc R U . . .
C226 C 0.8324(3) 0.9471(7) 0.6356(4) 0.042(3) Uani 1 1 d . . . . .
H226 H 0.8487 0.9157 0.6591 0.050 Uiso 1 1 calc R U . . .
C231 C 0.6918(3) 0.9080(7) 0.4947(3) 0.034(2) Uani 1 1 d . . . . .
N232 N 0.6829(3) 0.8222(6) 0.5004(3) 0.0318(19) Uani 1 1 d . . . . .
C233 C 0.7088(3) 0.7742(7) 0.5291(3) 0.032(2) Uani 1 1 d . . . . .
N234 N 0.7402(2) 0.8098(6) 0.5542(3) 0.0288(17) Uani 1 1 d . . . . .
C235 C 0.7462(3) 0.8998(7) 0.5470(3) 0.028(2) Uani 1 1 d . . . . .
N236 N 0.7231(3) 0.9499(6) 0.5163(3) 0.0312(19) Uani 1 1 d . . . . .
N241 N 0.6440(3) 0.3302(6) 0.5801(3) 0.038(2) Uani 1 1 d . . . . .
C242 C 0.6532(3) 0.2768(8) 0.6157(4) 0.038(2) Uani 1 1 d . . . . .
H242 H 0.6774 0.2492 0.6219 0.046 Uiso 1 1 calc R U . . .
C243 C 0.6303(3) 0.2593(7) 0.6436(3) 0.033(2) Uani 1 1 d . . . . .
H243 H 0.6381 0.2192 0.6679 0.039 Uiso 1 1 calc R U . . .
C244 C 0.5949(3) 0.3018(7) 0.6356(3) 0.033(2) Uani 1 1 d . . . . .
C245 C 0.5852(4) 0.3592(9) 0.5985(4) 0.046(3) Uani 1 1 d . . . . .
H245 H 0.5618 0.3908 0.5923 0.055 Uiso 1 1 calc R U . . .
C246 C 0.6098(4) 0.3690(10) 0.5715(4) 0.050(3) Uani 1 1 d . . . . .
H246 H 0.6023 0.4048 0.5456 0.060 Uiso 1 1 calc R U . . .
N251 N 0.4255(3) 0.5151(7) 0.6790(4) 0.040(2) Uani 1 1 d . . . . .
C252 C 0.4415(4) 0.4768(9) 0.7176(4) 0.041(3) Uani 1 1 d . . . . .
H252 H 0.4316 0.4898 0.7426 0.049 Uiso 1 1 calc R U . . .
C253 C 0.4723(3) 0.4186(8) 0.7222(4) 0.040(3) Uani 1 1 d . . . . .
H253 H 0.4829 0.3912 0.7498 0.048 Uiso 1 1 calc R U . . .
C254 C 0.4876(3) 0.4006(8) 0.6861(4) 0.033(2) Uani 1 1 d . . . . .
C255 C 0.4695(4) 0.4360(11) 0.6467(5) 0.055(4) Uani 1 1 d . . . . .
H255 H 0.4781 0.4202 0.6211 0.066 Uiso 1 1 calc R U . . .
C256 C 0.4391(4) 0.4945(11) 0.6428(5) 0.056(4) Uani 1 1 d . . . . .
H256 H 0.4277 0.5204 0.6151 0.068 Uiso 1 1 calc R U . . .
N261 N 0.5633(3) -0.0072(7) 0.8095(3) 0.039(2) Uani 1 1 d . . . . .
C262 C 0.5899(4) 0.0097(9) 0.7878(4) 0.046(3) Uani 1 1 d . . . . .
H262 H 0.6114 -0.0289 0.7924 0.056 Uiso 1 1 calc R U . . .
C263 C 0.5873(4) 0.0818(8) 0.7584(4) 0.042(3) Uani 1 1 d . . . . .
H263 H 0.6066 0.0920 0.7430 0.050 Uiso 1 1 calc R U . . .
C264 C 0.5561(3) 0.1387(7) 0.7520(3) 0.034(2) Uani 1 1 d . . . . .
C265 C 0.5283(4) 0.1196(8) 0.7746(4) 0.040(2) Uani 1 1 d . . . . .
H265 H 0.5062 0.1562 0.7703 0.048 Uiso 1 1 calc R U . . .
C266 C 0.5331(3) 0.0462(8) 0.8034(4) 0.038(2) Uani 1 1 d . . . . .
H266 H 0.5142 0.0339 0.8192 0.046 Uiso 1 1 calc R U . . .
C271 C 0.5691(3) 0.2886(7) 0.6647(3) 0.032(2) Uani 1 1 d . . . . .
N272 N 0.5408(3) 0.3483(6) 0.6608(3) 0.0338(19) Uani 1 1 d . . . . .
C273 C 0.5194(3) 0.3374(7) 0.6896(3) 0.030(2) Uani 1 1 d . . . . .
N274 N 0.5244(2) 0.2753(6) 0.7216(3) 0.0311(18) Uani 1 1 d . . . . .
C275 C 0.5524(3) 0.2160(7) 0.7207(3) 0.030(2) Uani 1 1 d . . . . .
N276 N 0.5760(2) 0.2196(6) 0.6934(3) 0.0330(19) Uani 1 1 d . . . . .
C301 C 0.7292(5) 1.0595(11) 0.2954(5) 0.064(4) Uani 1 1 d D . . . .
H301 H 0.7302 1.0239 0.2684 0.077 Uiso 1 1 calc R U . . .
C302 C 0.7072(5) 1.1493(13) 0.2814(5) 0.069(4) Uani 1 1 d D . . . .
H302 H 0.7161 1.1767 0.2562 0.083 Uiso 1 1 calc R U . . .
C303 C 0.7124(4) 1.2170(11) 0.3178(5) 0.060(4) Uani 1 1 d D . . . .
H30A H 0.7035 1.1905 0.3427 0.072 Uiso 1 1 calc R U . . .
H30B H 0.6970 1.2717 0.3075 0.072 Uiso 1 1 calc R U . . .
C304 C 0.7533(4) 1.2445(10) 0.3332(4) 0.056(3) Uani 1 1 d D . . . .
H30C H 0.7601 1.2866 0.3115 0.067 Uiso 1 1 calc R U . . .
H30D H 0.7567 1.2773 0.3615 0.067 Uiso 1 1 calc R U . . .
C305 C 0.7794(4) 1.1632(10) 0.3391(4) 0.049(3) Uani 1 1 d D . . . .
C306 C 0.7702(4) 1.0798(10) 0.3210(4) 0.050(3) Uani 1 1 d D . . . .
C307 C 0.7956(5) 1.0110(11) 0.3249(6) 0.066(4) Uani 1 1 d D . . . .
H307 H 0.7881 0.9539 0.3114 0.079 Uiso 1 1 calc R U . . .
C308 C 0.8328(5) 1.0232(12) 0.3487(6) 0.068(4) Uani 1 1 d D . . . .
H308 H 0.8505 0.9748 0.3514 0.081 Uiso 1 1 calc R U . . .
C309 C 0.8436(5) 1.1070(12) 0.3684(5) 0.064(4) Uani 1 1 d D . . . .
H309 H 0.8688 1.1160 0.3847 0.077 Uiso 1 1 calc R U . . .
C310 C 0.8175(4) 1.1779(10) 0.3640(5) 0.055(3) Uani 1 1 d D . . . .
C311 C 0.7103(4) 1.0025(10) 0.3241(5) 0.055(3) Uani 1 1 d . . . . .
O312 O 0.7068(3) 1.0218(8) 0.3605(3) 0.064(3) Uani 1 1 d . . . . .
O313 O 0.6974(3) 0.9225(8) 0.3042(4) 0.069(3) Uani 1 1 d . . . . .
C314 C 0.6784(5) 0.8660(12) 0.3292(7) 0.081(5) Uani 1 1 d . . . . .
H31A H 0.6700 0.8100 0.3128 0.121 Uiso 1 1 calc R U . . .
H31B H 0.6957 0.8505 0.3572 0.121 Uiso 1 1 calc R U . . .
H31C H 0.6565 0.8985 0.3349 0.121 Uiso 1 1 calc R U . . .
O315 O 0.6680(4) 1.1207(10) 0.2661(4) 0.087(4) Uani 1 1 d . . . . .
H315 H 0.6549 1.1653 0.2547 0.130 Uiso 1 1 calc R U . . .
O316 O 0.8243(3) 1.2630(8) 0.3812(3) 0.065(3) Uani 1 1 d . . . . .
C317 C 0.8614(5) 1.2821(14) 0.4079(6) 0.075(5) Uani 1 1 d . . . . .
H31D H 0.8624 1.3454 0.4182 0.113 Uiso 1 1 calc R U . . .
H31E H 0.8668 1.2410 0.4333 0.113 Uiso 1 1 calc R U . . .
H31F H 0.8803 1.2730 0.3904 0.113 Uiso 1 1 calc R U . . .
C401 C 0.6921(5) -0.0066(10) 0.6683(6) 0.063(4) Uani 1 1 d . . . . .
H401 H 0.6982 -0.0718 0.6638 0.075 Uiso 1 1 calc R U . . .
C402 C 0.6698(5) -0.0044(12) 0.7062(6) 0.072(4) Uani 1 1 d . . . . .
H402 H 0.6850 -0.0361 0.7327 0.087 Uiso 1 1 calc R U . . .
C403 C 0.6319(6) -0.0577(13) 0.6890(8) 0.088(6) Uani 1 1 d . . . . .
H40A H 0.6374 -0.1185 0.6782 0.106 Uiso 1 1 calc R U . . .
H40B H 0.6190 -0.0666 0.7134 0.106 Uiso 1 1 calc R U . . .
C404 C 0.6071(5) -0.0063(15) 0.6530(6) 0.081(5) Uani 1 1 d . . . . .
H40C H 0.5971 0.0477 0.6655 0.097 Uiso 1 1 calc R U . . .
H40D H 0.5854 -0.0452 0.6391 0.097 Uiso 1 1 calc R U . . .
C405 C 0.6277(4) 0.0251(13) 0.6176(6) 0.067(4) Uani 1 1 d . . . . .
C406 C 0.6674(4) 0.0269(9) 0.6259(5) 0.053(3) Uani 1 1 d . . . . .
C407 C 0.6844(5) 0.0577(10) 0.5922(5) 0.066(4) Uani 1 1 d . . . . .
H407 H 0.7112 0.0570 0.5970 0.079 Uiso 1 1 calc R U . . .
C408 C 0.6633(6) 0.0886(11) 0.5526(5) 0.071(4) Uani 1 1 d . . . . .
H408 H 0.6754 0.1092 0.5304 0.085 Uiso 1 1 calc R U . . .
C409 C 0.6237(5) 0.0895(12) 0.5453(6) 0.071(5) Uani 1 1 d . . . . .
H409 H 0.6086 0.1118 0.5184 0.085 Uiso 1 1 calc R U . . .
C410 C 0.6070(5) 0.0560(18) 0.5790(6) 0.095(7) Uani 1 1 d . U . . .
C411 C 0.7286(5) 0.0441(12) 0.6799(6) 0.073(5) Uani 1 1 d . . . . .
O412 O 0.7583(4) 0.0104(14) 0.6833(8) 0.128(7) Uani 1 1 d . . . . .
O413 O 0.7249(3) 0.1317(10) 0.6869(5) 0.088(4) Uani 1 1 d . . . . .
O415 O 0.6611(3) 0.0839(8) 0.7180(4) 0.070(3) Uani 1 1 d . . . . .
H415 H 0.6793 0.1188 0.7175 0.105 Uiso 1 1 calc R U . . .
C414 C 0.7588(6) 0.1874(17) 0.6975(7) 0.092(6) Uani 1 1 d . . . . .
H41A H 0.7518 0.2507 0.7018 0.138 Uiso 1 1 calc R U . . .
H41B H 0.7755 0.1647 0.7245 0.138 Uiso 1 1 calc R U . . .
H41C H 0.7718 0.1843 0.6733 0.138 Uiso 1 1 calc R U . . .
O416 O 0.5689(4) 0.058(2) 0.5743(5) 0.163(10) Uani 1 1 d . U . . .
C417 C 0.5462(8) 0.083(5) 0.5363(9) 0.29(3) Uani 1 1 d . U . . .
H41D H 0.5199 0.0805 0.5391 0.436 Uiso 1 1 calc R U . . .
H41E H 0.5523 0.1449 0.5288 0.436 Uiso 1 1 calc R U . . .
H41F H 0.5495 0.0408 0.5131 0.436 Uiso 1 1 calc R U . . .
C501 C 0.7428(5) -0.1631(10) 0.8283(5) 0.065(4) Uani 1 1 d . U . . .
H501 H 0.7389 -0.1944 0.8554 0.078 Uiso 1 1 calc R U . . .
C502 C 0.7857(6) -0.1715(13) 0.8283(8) 0.085(6) Uani 1 1 d . U . . .
H502 H 0.8014 -0.1546 0.8578 0.102 Uiso 1 1 calc R U . . .
C503 C 0.7945(6) -0.1116(15) 0.7949(9) 0.096(6) Uani 1 1 d . U . . .
H50A H 0.7766 -0.1231 0.7664 0.115 Uiso 1 1 calc R U . . .
H50B H 0.8203 -0.1245 0.7912 0.115 Uiso 1 1 calc R U . . .
C504 C 0.7916(6) -0.0051(16) 0.8088(8) 0.092(6) Uani 1 1 d . U . . .
H50C H 0.8127 0.0097 0.8340 0.110 Uiso 1 1 calc R U . . .
H50D H 0.7937 0.0348 0.7839 0.110 Uiso 1 1 calc R U . . .
C505 C 0.7529(4) 0.0127(11) 0.8217(5) 0.057(3) Uani 1 1 d . U . . .
C506 C 0.7312(4) -0.0603(9) 0.8311(4) 0.050(3) Uani 1 1 d . U . . .
C507 C 0.6975(4) -0.0428(11) 0.8428(5) 0.061(4) Uani 1 1 d . . . . .
H507 H 0.6827 -0.0919 0.8494 0.073 Uiso 1 1 calc R U . . .
C508 C 0.6855(4) 0.0433(11) 0.8448(6) 0.063(4) Uani 1 1 d . . . . .
H508 H 0.6627 0.0544 0.8538 0.075 Uiso 1 1 calc R U . . .
C509 C 0.7060(5) 0.1172(12) 0.8339(6) 0.073(5) Uani 1 1 d . . . . .
H509 H 0.6967 0.1776 0.8344 0.087 Uiso 1 1 calc R U . . .
C510 C 0.7392(4) 0.1010(10) 0.8228(5) 0.060(4) Uani 1 1 d . . . . .
C511 C 0.7183(4) -0.2096(8) 0.7895(5) 0.053(3) Uani 1 1 d . . . . .
O512 O 0.7105(5) -0.1796(8) 0.7525(4) 0.090(4) Uani 1 1 d . . . . .
O513 O 0.7059(5) -0.2877(8) 0.7994(4) 0.089(4) Uani 1 1 d . . . . .
C514 C 0.6817(8) -0.3361(15) 0.7631(7) 0.119(10) Uani 1 1 d . . . . .
H51A H 0.6737 -0.3940 0.7737 0.179 Uiso 1 1 calc R U . . .
H51B H 0.6594 -0.2989 0.7507 0.179 Uiso 1 1 calc R U . . .
H51C H 0.6957 -0.3480 0.7402 0.179 Uiso 1 1 calc R U . . .
O515 O 0.7908(6) -0.2666(11) 0.8198(5) 0.119(6) Uani 1 1 d . . . . .
H515 H 0.7861 -0.2981 0.8404 0.178 Uiso 1 1 calc R U . . .
O516 O 0.7627(4) 0.1656(8) 0.8120(5) 0.088(4) Uani 1 1 d . . . . .
C517 C 0.7498(7) 0.2554(13) 0.8100(8) 0.098(7) Uani 1 1 d . . . . .
H51D H 0.7686 0.2958 0.8021 0.147 Uiso 1 1 calc R U . . .
H51E H 0.7260 0.2602 0.7878 0.147 Uiso 1 1 calc R U . . .
H51F H 0.7456 0.2733 0.8388 0.147 Uiso 1 1 calc R U . . .
I31A I 0.51459(15) 1.1379(2) 0.38278(8) 0.0570(7) Uani 0.801(15) 1 d . . P A 1
I32A I 0.60222(5) 1.24813(11) 0.31525(7) 0.0532(8) Uani 0.801(15) 1 d . . P A 1
I41A I 0.7309(2) 0.7441(2) 0.04990(15) 0.0441(8) Uani 0.82(3) 1 d . . P B 1
I42A I 0.62499(11) 0.65997(19) -0.04454(8) 0.0557(8) Uani 0.82(3) 1 d . . P B 1
I51A I 0.7421(2) 0.2770(5) 0.56101(15) 0.0416(14) Uani 0.54(5) 1 d . . P C 1
I52A I 0.63035(19) 0.3172(4) 0.46136(17) 0.0518(17) Uani 0.54(5) 1 d . . P C 1
I31B I 0.5279(4) 1.1462(7) 0.3835(4) 0.053(2) Uani 0.199(15) 1 d . . P A 2
I32B I 0.6120(12) 1.2485(11) 0.3056(9) 0.181(9) Uani 0.199(15) 1 d . . P A 2
I41B I 0.7423(6) 0.7418(13) 0.0579(9) 0.044(3) Uani 0.18(3) 1 d . . P B 2
I42B I 0.6333(12) 0.6670(17) -0.0426(7) 0.102(7) Uani 0.18(3) 1 d . . P B 2
I51B I 0.7374(4) 0.2691(8) 0.5610(3) 0.070(3) Uani 0.46(5) 1 d . . P C 2
I52B I 0.6334(3) 0.3196(5) 0.4598(3) 0.089(4) Uani 0.46(5) 1 d . . P C 2
C701 C 0.1460(11) 0.484(3) 0.1408(13) 0.063(10) Uani 0.285(6) 1 d D U P D -1
H701 H 0.1495 0.4251 0.1575 0.076 Uiso 0.285(6) 1 calc R U P D -1
C702 C 0.1295(12) 0.556(4) 0.1687(16) 0.092(15) Uani 0.285(6) 1 d D U P D -1
H702 H 0.1409 0.5446 0.2005 0.111 Uiso 0.285(6) 1 calc R U P D -1
C703 C 0.0876(11) 0.535(4) 0.1603(14) 0.072(13) Uani 0.285(6) 1 d D U P D -1
H70A H 0.0842 0.4707 0.1679 0.087 Uiso 0.285(6) 1 calc R U P D -1
H70B H 0.0760 0.5738 0.1796 0.087 Uiso 0.285(6) 1 calc R U P D -1
C704 C 0.0681(12) 0.551(4) 0.1136(13) 0.066(13) Uani 0.285(6) 1 d D U P D -1
H70C H 0.0680 0.6174 0.1071 0.079 Uiso 0.285(6) 1 calc R U P D -1
H70D H 0.0415 0.5307 0.1086 0.079 Uiso 0.285(6) 1 calc R U P D -1
C705 C 0.0881(8) 0.4999(18) 0.0835(7) 0.054(8) Uani 0.285(6) 1 d DG U P D -1
C706 C 0.1245(8) 0.4656(18) 0.0971(6) 0.053(8) Uani 0.285(6) 1 d DG U P D -1
C707 C 0.1393(8) 0.4097(19) 0.0692(9) 0.065(10) Uani 0.285(6) 1 d DG U P D -1
H707 H 0.1642 0.3862 0.0785 0.078 Uiso 0.285(6) 1 calc R U P D -1
C708 C 0.1176(11) 0.3881(18) 0.0278(8) 0.075(11) Uani 0.285(6) 1 d DG U P D -1
H708 H 0.1277 0.3498 0.0087 0.091 Uiso 0.285(6) 1 calc R U P D -1
C709 C 0.0812(11) 0.422(2) 0.0142(6) 0.078(13) Uani 0.285(6) 1 d DG U P D -1
H709 H 0.0664 0.4076 -0.0141 0.093 Uiso 0.285(6) 1 calc R U P D -1
C710 C 0.0664(8) 0.478(2) 0.0421(8) 0.073(10) Uani 0.285(6) 1 d DG U P D -1
C711 C 0.1854(13) 0.518(3) 0.1369(18) 0.055(9) Uani 0.285(6) 1 d D U P D -1
O712 O 0.1957(12) 0.555(3) 0.1159(17) 0.075(12) Uani 0.285(6) 1 d D U P D -1
O713 O 0.2069(11) 0.481(2) 0.1735(14) 0.051(7) Uani 0.285(6) 1 d D U P D -1
C714 C 0.2490(15) 0.499(4) 0.185(2) 0.054(12) Uani 0.285(6) 1 d D U P D -1
H71A H 0.2607 0.4678 0.2120 0.082 Uiso 0.285(6) 1 calc R U P D -1
H71B H 0.2600 0.4765 0.1607 0.082 Uiso 0.285(6) 1 calc R U P D -1
H71C H 0.2536 0.5648 0.1882 0.082 Uiso 0.285(6) 1 calc R U P D -1
O715 O 0.1386(17) 0.640(4) 0.159(3) 0.14(3) Uani 0.285(6) 1 d D U P D -1
H715 H 0.1518 0.6381 0.1405 0.213 Uiso 0.285(6) 1 calc R U P D -1
O716 O 0.0307(13) 0.523(3) 0.0300(15) 0.107(16) Uani 0.285(6) 1 d D U P D -1
C717 C -0.0081(17) 0.496(8) 0.016(4) 0.15(4) Uani 0.285(6) 1 d D U P D -1
H71D H -0.0241 0.5507 0.0107 0.225 Uiso 0.285(6) 1 calc R U P D -1
H71E H -0.0115 0.4616 -0.0118 0.225 Uiso 0.285(6) 1 calc R U P D -1
H71F H -0.0151 0.4582 0.0383 0.225 Uiso 0.285(6) 1 calc R U P D -1
C601 C 0.1341(11) 0.552(3) 0.1191(12) 0.036(7) Uani 0.215(6) 1 d D U P D -2
H601 H 0.1290 0.5030 0.1394 0.043 Uiso 0.215(6) 1 calc R U P D -2
C602 C 0.1244(13) 0.647(3) 0.1376(12) 0.027(7) Uani 0.215(6) 1 d D U P D -2
H602 H 0.0975 0.6443 0.1400 0.033 Uiso 0.215(6) 1 calc R U P D -2
C603 C 0.1261(16) 0.714(3) 0.1017(12) 0.040(11) Uani 0.215(6) 1 d D U P D -2
H60A H 0.1184 0.7740 0.1111 0.048 Uiso 0.215(6) 1 calc R U P D -2
H60B H 0.1529 0.7191 0.1001 0.048 Uiso 0.215(6) 1 calc R U P D -2
C604 C 0.1038(16) 0.697(3) 0.0566(14) 0.042(11) Uani 0.215(6) 1 d D U P D -2
H60C H 0.1176 0.7220 0.0352 0.051 Uiso 0.215(6) 1 calc R U P D -2
H60D H 0.0794 0.7301 0.0523 0.051 Uiso 0.215(6) 1 calc R U P D -2
C605 C 0.0962(10) 0.5970(15) 0.0475(9) 0.041(10) Uani 0.215(6) 1 d DG U P D -2
C606 C 0.1142(8) 0.5286(18) 0.0753(7) 0.033(8) Uani 0.215(6) 1 d DG U P D -2
C607 C 0.1121(9) 0.4387(16) 0.0609(10) 0.039(11) Uani 0.215(6) 1 d DG U P D -2
H607 H 0.1245 0.3919 0.0799 0.047 Uiso 0.215(6) 1 calc R U P D -2
C608 C 0.0921(10) 0.4173(17) 0.0186(11) 0.042(13) Uani 0.215(6) 1 d DG U P D -2
H608 H 0.0906 0.3559 0.0088 0.050 Uiso 0.215(6) 1 calc R U P D -2
C609 C 0.0740(10) 0.486(2) -0.0092(8) 0.064(15) Uani 0.215(6) 1 d DG U P D -2
H609 H 0.0603 0.4712 -0.0380 0.076 Uiso 0.215(6) 1 calc R U P D -2
C610 C 0.0761(10) 0.576(2) 0.0053(8) 0.043(10) Uani 0.215(6) 1 d DG U P D -2
C611 C 0.1768(11) 0.552(4) 0.1209(19) 0.038(8) Uani 0.215(6) 1 d D U P D -2
O612 O 0.1931(12) 0.576(4) 0.1021(18) 0.059(15) Uani 0.215(6) 1 d D U P D -2
O613 O 0.1916(14) 0.501(4) 0.1567(16) 0.052(12) Uani 0.215(6) 1 d D U P D -2
C614 C 0.2342(18) 0.505(5) 0.174(2) 0.052(14) Uani 0.215(6) 1 d D U P D -2
H61A H 0.2416 0.4655 0.1995 0.078 Uiso 0.215(6) 1 calc R U P D -2
H61B H 0.2465 0.4840 0.1507 0.078 Uiso 0.215(6) 1 calc R U P D -2
H61C H 0.2419 0.5678 0.1818 0.078 Uiso 0.215(6) 1 calc R U P D -2
O615 O 0.1453(13) 0.660(4) 0.1781(12) 0.051(11) Uani 0.215(6) 1 d D U P D -2
H615 H 0.1595 0.7052 0.1782 0.077 Uiso 0.215(6) 1 calc R U P D -2
O616 O 0.0590(13) 0.653(2) -0.0198(13) 0.068(12) Uani 0.215(6) 1 d D U P D -2
C617 C 0.038(4) 0.728(8) -0.007(4) 0.15(4) Uani 0.215(6) 1 d D U P D -2
H61D H 0.0302 0.7698 -0.0321 0.220 Uiso 0.215(6) 1 calc R U P D -2
H61E H 0.0154 0.7039 0.0012 0.220 Uiso 0.215(6) 1 calc R U P D -2
H61F H 0.0536 0.7604 0.0177 0.220 Uiso 0.215(6) 1 calc R U P D -2
C801 C 0.000(2) 0.824(7) 0.0606(18) 0.20(2) Uani 0.285(6) 1 d D U P D -1
C802 C -0.044(2) 0.807(6) 0.048(3) 0.20(2) Uani 0.285(6) 1 d D U P D -1
H802 H -0.0544 0.8052 0.0746 0.236 Uiso 0.285(6) 1 calc R U P D -1
C803 C -0.0648(19) 0.873(7) 0.016(3) 0.19(2) Uani 0.285(6) 1 d D U P D -1
H80A H -0.0906 0.8811 0.0205 0.228 Uiso 0.285(6) 1 calc R U P D -1
H80B H -0.0669 0.8502 -0.0145 0.228 Uiso 0.285(6) 1 calc R U P D -1
C804 C -0.044(2) 0.965(6) 0.021(3) 0.18(2) Uani 0.285(6) 1 d D U P D -1
H80C H -0.0596 1.0123 0.0024 0.220 Uiso 0.285(6) 1 calc R U P D -1
H80D H -0.0389 0.9857 0.0521 0.220 Uiso 0.285(6) 1 calc R U P D -1
C805 C -0.008(2) 0.947(5) 0.006(2) 0.19(2) Uani 0.285(6) 1 d D U P D -1
C806 C 0.0103(17) 0.867(5) 0.0187(17) 0.20(2) Uani 0.285(6) 1 d D U P D -1
C807 C 0.039(2) 0.835(6) 0.004(3) 0.20(2) Uani 0.285(6) 1 d D U P D -1
H807 H 0.0516 0.7795 0.0142 0.241 Uiso 0.285(6) 1 calc R U P D -1
C808 C 0.050(3) 0.887(7) -0.029(3) 0.20(2) Uani 0.285(6) 1 d D U P D -1
H808 H 0.0652 0.8613 -0.0475 0.239 Uiso 0.285(6) 1 calc R U P D -1
C809 C 0.039(3) 0.978(7) -0.034(3) 0.20(2) Uani 0.285(6) 1 d D U P D -1
H809 H 0.0536 1.0204 -0.0464 0.238 Uiso 0.285(6) 1 calc R U P D -1
C810 C 0.007(3) 1.010(5) -0.020(3) 0.19(2) Uani 0.285(6) 1 d D U P D -1
C811 C 0.020(3) 0.838(10) 0.1109(19) 0.19(2) Uani 0.285(6) 1 d D U P D -1
O812 O 0.031(3) 0.827(9) 0.152(2) 0.20(2) Uani 0.285(6) 1 d D U P D -1
O813 O 0.049(3) 0.900(8) 0.122(3) 0.20(2) Uani 0.285(6) 1 d D U P D -1
C814 C 0.088(3) 0.914(12) 0.140(4) 0.19(3) Uani 0.285(6) 1 d D U P D -1
H81A H 0.0943 0.9792 0.1395 0.280 Uiso 0.285(6) 1 calc R U P D -1
H81B H 0.0947 0.8922 0.1706 0.280 Uiso 0.285(6) 1 calc R U P D -1
H81C H 0.1032 0.8803 0.1229 0.280 Uiso 0.285(6) 1 calc R U P D -1
O815 O -0.029(2) 0.719(7) 0.041(3) 0.20(2) Uani 0.285(6) 1 d D U P D -1
O816 O 0.010(2) 1.104(6) -0.007(2) 0.19(2) Uani 0.285(6) 1 d D U P D -1
C817 C 0.003(5) 1.200(6) -0.008(3) 0.19(3) Uani 0.285(6) 1 d D U P D -1
H81D H 0.0182 1.2277 0.0189 0.284 Uiso 0.285(6) 1 calc R U P D -1
H81E H 0.0109 1.2264 -0.0336 0.284 Uiso 0.285(6) 1 calc R U P D -1
H81F H -0.0236 1.2124 -0.0103 0.284 Uiso 0.285(6) 1 calc R U P D -1
C90A C 0.5585(6) 0.5967(19) 0.6657(8) 0.140(11) Uani 1 1 d D U . . .
H90A H 0.5768 0.5461 0.6682 0.168 Uiso 1 1 calc R U . . .
H90B H 0.5383 0.5787 0.6807 0.168 Uiso 1 1 calc R U . . .
C91A C 0.5784(8) 0.686(2) 0.6864(11) 0.153(12) Uani 1 1 d D U . . .
H91A H 0.5924 0.6735 0.7170 0.184 Uiso 1 1 calc R U . . .
H91B H 0.5969 0.7057 0.6694 0.184 Uiso 1 1 calc R U . . .
C92A C 0.5496(9) 0.760(3) 0.6862(11) 0.194(15) Uani 1 1 d D U . . .
H92A H 0.5631 0.8176 0.6967 0.233 Uiso 1 1 calc R U . . .
H92B H 0.5340 0.7440 0.7072 0.233 Uiso 1 1 calc R U . . .
C93A C 0.5234(11) 0.778(3) 0.6413(12) 0.207(16) Uani 1 1 d D U . . .
H93A H 0.5007 0.8101 0.6458 0.249 Uiso 1 1 calc R U . . .
H93B H 0.5365 0.8192 0.6245 0.249 Uiso 1 1 calc R U . . .
C94A C 0.5110(10) 0.694(3) 0.6138(13) 0.211(17) Uani 1 1 d D U . . .
H94A H 0.5024 0.7121 0.5826 0.253 Uiso 1 1 calc R U . . .
H94B H 0.4891 0.6666 0.6230 0.253 Uiso 1 1 calc R U . . .
C95A C 0.5416(11) 0.620(3) 0.6171(9) 0.203(16) Uani 1 1 d D U . . .
H95A H 0.5618 0.6426 0.6033 0.243 Uiso 1 1 calc R U . . .
H95B H 0.5305 0.5647 0.6012 0.243 Uiso 1 1 calc R U . . .
C90B C 0.0195(19) 0.840(5) 0.162(2) 0.18(3) Uani 0.430(12) 1 d D U P D 2
H90C H 0.0168 0.8211 0.1918 0.213 Uiso 0.430(12) 1 calc R U P D 2
H90D H -0.0029 0.8770 0.1484 0.213 Uiso 0.430(12) 1 calc R U P D 2
C91B C 0.056(2) 0.898(4) 0.1664(17) 0.15(2) Uani 0.430(12) 1 d D U P D 2
H91C H 0.0564 0.9284 0.1382 0.184 Uiso 0.430(12) 1 calc R U P D 2
H91D H 0.0580 0.9449 0.1895 0.184 Uiso 0.430(12) 1 calc R U P D 2
C92B C 0.0883(17) 0.830(5) 0.179(2) 0.18(3) Uani 0.430(12) 1 d D U P D 2
H92C H 0.1100 0.8571 0.1995 0.219 Uiso 0.430(12) 1 calc R U P D 2
H92D H 0.0968 0.8104 0.1519 0.219 Uiso 0.430(12) 1 calc R U P D 2
C93B C 0.073(2) 0.748(5) 0.1995(19) 0.22(3) Uani 0.430(12) 1 d D U P D 2
H93C H 0.0607 0.7701 0.2225 0.260 Uiso 0.430(12) 1 calc R U P D 2
H93D H 0.0948 0.7093 0.2141 0.260 Uiso 0.430(12) 1 calc R U P D 2
C94B C 0.045(2) 0.687(4) 0.168(2) 0.19(2) Uani 0.430(12) 1 d D U P D 2
H94C H 0.0278 0.6547 0.1830 0.223 Uiso 0.430(12) 1 calc R U P D 2
H94D H 0.0582 0.6418 0.1530 0.223 Uiso 0.430(12) 1 calc R U P D 2
C95B C 0.023(2) 0.756(5) 0.134(2) 0.20(3) Uani 0.430(12) 1 d D U P D 2
H95C H 0.0367 0.7707 0.1108 0.236 Uiso 0.430(12) 1 calc R U P D 2
H95D H -0.0026 0.7321 0.1194 0.236 Uiso 0.430(12) 1 calc R U P D 2
C90C C 0.500(3) 0.454(5) 0.494(4) 0.24(3) Uani 0.5 1 d D U P E -1
H90E H 0.5207 0.4095 0.4956 0.293 Uiso 0.5 1 calc R U P E -1
H90F H 0.4866 0.4597 0.4623 0.293 Uiso 0.5 1 calc R U P E -1
C91C C 0.5165(15) 0.547(5) 0.510(4) 0.28(3) Uani 0.5 1 d D U P E -1
H91E H 0.5360 0.5644 0.4945 0.330 Uiso 0.5 1 calc R U P E -1
H91F H 0.5290 0.5413 0.5420 0.330 Uiso 0.5 1 calc R U P E -1
C92C C 0.4864(19) 0.623(4) 0.505(4) 0.25(3) Uani 0.5 1 d D U P E -1
H92E H 0.4960 0.6720 0.5261 0.306 Uiso 0.5 1 calc R U P E -1
H92F H 0.4829 0.6486 0.4749 0.306 Uiso 0.5 1 calc R U P E -1
C93C C 0.4481(14) 0.591(5) 0.512(2) 0.20(2) Uani 0.5 1 d D U P E -1
H93E H 0.4387 0.6365 0.5299 0.236 Uiso 0.5 1 calc R U P E -1
H93F H 0.4300 0.5893 0.4826 0.236 Uiso 0.5 1 calc R U P E -1
C94C C 0.4487(15) 0.499(5) 0.533(2) 0.21(3) Uani 0.5 1 d D U P E -1
H94E H 0.4223 0.4767 0.5267 0.254 Uiso 0.5 1 calc R U P E -1
H94F H 0.4567 0.5084 0.5650 0.254 Uiso 0.5 1 calc R U P E -1
C95C C 0.4727(13) 0.423(4) 0.521(2) 0.19(2) Uani 0.5 1 d D U P E -1
H95E H 0.4559 0.3751 0.5047 0.230 Uiso 0.5 1 calc R U P E -1
H95F H 0.4874 0.3945 0.5486 0.230 Uiso 0.5 1 calc R U P E -1

loop_
_atom_site_aniso_label
_atom_site_aniso_U_11
_atom_site_aniso_U_22
_atom_site_aniso_U_33
_atom_site_aniso_U_23
_atom_site_aniso_U_13
_atom_site_aniso_U_12
Zn1 0.0481(9) 0.0286(7) 0.0292(6) 0.0007(5) -0.0077(6) -0.0102(6)
Zn2 0.0363(8) 0.0305(7) 0.0333(7) 0.0031(6) -0.0052(6) 0.0003(6)
Zn3 0.0559(10) 0.0311(8) 0.0373(8) -0.0029(6) -0.0158(7) 0.0168(7)
Zn4 0.0617(10) 0.0206(6) 0.0461(8) -0.0009(6) 0.0206(7) 0.0020(6)
Zn5 0.0571(10) 0.0259(7) 0.0511(9) -0.0053(6) 0.0248(8) -0.0037(7)
Zn6 0.0315(7) 0.0314(7) 0.0458(8) -0.0062(6) 0.0014(6) 0.0027(6)
I11 0.0629(6) 0.0633(6) 0.0463(4) -0.0068(4) 0.0049(4) -0.0285(5)
I12 0.0621(5) 0.0296(4) 0.0488(4) -0.0038(3) 0.0007(4) -0.0015(3)
I21 0.0531(5) 0.0578(5) 0.0376(4) 0.0168(3) 0.0043(3) 0.0064(4)
I22 0.1009(8) 0.0431(5) 0.0591(5) -0.0013(4) -0.0020(5) 0.0304(5)
I61 0.0499(5) 0.0644(5) 0.0485(4) -0.0218(4) 0.0087(4) -0.0027(4)
I62 0.0687(6) 0.0442(5) 0.0840(7) 0.0058(5) 0.0130(5) -0.0130(4)
N101 0.048(6) 0.022(4) 0.038(5) -0.001(3) -0.017(4) -0.003(4)
C102 0.047(6) 0.021(4) 0.031(5) -0.004(4) -0.004(4) 0.001(4)
C103 0.033(5) 0.024(5) 0.030(5) -0.001(4) -0.010(4) 0.000(4)
C104 0.046(6) 0.022(5) 0.031(5) 0.003(4) -0.013(4) -0.005(4)
C105 0.057(9) 0.035(7) 0.089(11) -0.020(7) -0.036(8) 0.016(6)
C106 0.081(10) 0.026(6) 0.083(11) -0.020(6) -0.056(9) 0.015(6)
N111 0.036(5) 0.022(4) 0.030(4) 0.002(3) -0.006(4) 0.000(3)
C112 0.047(6) 0.021(5) 0.030(5) -0.002(4) -0.012(5) -0.001(4)
C113 0.043(6) 0.024(5) 0.034(5) -0.004(4) -0.006(5) -0.002(4)
C114 0.032(5) 0.021(4) 0.025(4) 0.007(3) -0.011(4) -0.005(4)
C115 0.042(6) 0.026(5) 0.032(5) -0.011(4) -0.011(4) -0.004(4)
C116 0.049(7) 0.020(5) 0.043(6) -0.003(4) -0.014(5) -0.006(4)
N121 0.051(6) 0.019(4) 0.050(6) -0.001(4) 0.009(5) 0.003(4)
C122 0.046(6) 0.017(4) 0.040(5) -0.001(4) 0.012(5) -0.006(4)
C123 0.038(5) 0.024(5) 0.030(5) 0.006(4) 0.006(4) -0.001(4)
C124 0.046(6) 0.020(5) 0.036(5) -0.002(4) 0.003(5) -0.007(4)
C125 0.043(7) 0.027(6) 0.088(10) -0.002(6) -0.010(7) -0.006(5)
C126 0.045(8) 0.032(6) 0.102(12) -0.010(7) -0.002(8) 0.000(5)
C131 0.041(6) 0.019(4) 0.028(5) -0.002(3) -0.002(4) -0.003(4)
N132 0.037(5) 0.016(4) 0.029(4) -0.001(3) -0.009(3) -0.001(3)
C133 0.040(6) 0.023(5) 0.022(4) 0.002(3) -0.002(4) -0.003(4)
N134 0.048(5) 0.018(4) 0.030(4) -0.001(3) -0.002(4) -0.003(4)
C135 0.038(5) 0.017(4) 0.029(5) 0.002(3) 0.006(4) -0.005(4)
N136 0.042(5) 0.021(4) 0.033(4) -0.002(3) -0.003(4) -0.005(3)
N141 0.040(5) 0.044(6) 0.036(5) -0.005(4) 0.003(4) -0.004(4)
C142 0.043(6) 0.032(6) 0.038(6) -0.005(4) -0.003(5) 0.000(5)
C143 0.041(6) 0.039(6) 0.032(5) -0.003(4) -0.002(5) 0.000(5)
C144 0.030(5) 0.034(5) 0.041(6) -0.003(4) -0.009(4) 0.004(4)
C145 0.063(9) 0.061(9) 0.049(7) -0.014(6) 0.023(7) -0.016(7)
C146 0.076(11) 0.082(11) 0.045(7) -0.033(8) 0.017(7) -0.039(9)
N151 0.040(5) 0.033(5) 0.034(5) -0.002(4) -0.009(4) 0.004(4)
C152 0.041(6) 0.046(7) 0.034(5) -0.002(5) 0.002(5) 0.006(5)
C153 0.043(6) 0.036(6) 0.034(5) 0.003(4) 0.000(5) -0.003(5)
C154 0.033(5) 0.025(5) 0.036(5) -0.001(4) -0.001(4) 0.002(4)
C155 0.041(7) 0.054(8) 0.058(8) -0.013(6) 0.006(6) 0.001(6)
C156 0.039(7) 0.046(7) 0.077(9) -0.019(7) 0.013(6) -0.009(6)
N161 0.057(6) 0.033(5) 0.046(5) -0.004(4) 0.020(5) -0.002(4)
C162 0.046(7) 0.064(8) 0.039(6) -0.004(6) 0.016(5) -0.003(6)
C163 0.049(7) 0.050(7) 0.044(6) -0.010(5) 0.007(5) -0.002(5)
C164 0.033(6) 0.038(6) 0.037(5) 0.001(4) 0.004(4) -0.004(4)
C165 0.060(9) 0.115(15) 0.059(9) -0.033(10) 0.023(7) -0.035(10)
C166 0.067(10) 0.130(17) 0.056(9) -0.049(11) 0.025(8) -0.036(11)
C171 0.041(6) 0.028(5) 0.035(5) -0.003(4) -0.001(5) 0.003(4)
N172 0.033(5) 0.031(5) 0.031(4) 0.000(3) -0.002(4) 0.003(4)
C173 0.027(5) 0.028(5) 0.036(5) 0.004(4) -0.008(4) 0.003(4)
N174 0.036(5) 0.036(5) 0.030(4) -0.001(4) 0.000(4) 0.003(4)
C175 0.039(6) 0.029(5) 0.041(6) 0.003(4) -0.002(5) 0.007(4)
N176 0.025(4) 0.041(5) 0.039(5) -0.003(4) -0.002(4) 0.003(4)
N201 0.062(7) 0.022(4) 0.048(6) -0.008(4) -0.026(5) 0.009(4)
C202 0.077(11) 0.031(7) 0.110(14) 0.007(8) -0.060(11) 0.005(7)
C203 0.119(15) 0.017(6) 0.123(16) 0.008(7) -0.089(14) -0.005(7)
C204 0.049(7) 0.024(5) 0.038(6) 0.001(4) -0.019(5) 0.010(5)
C205 0.050(7) 0.051(7) 0.032(5) 0.011(5) -0.002(5) 0.014(6)
C206 0.048(7) 0.042(6) 0.035(5) 0.011(5) -0.005(5) 0.020(5)
N211 0.041(5) 0.028(4) 0.041(5) -0.002(4) 0.013(4) 0.004(4)
C212 0.051(7) 0.027(5) 0.043(6) -0.002(4) 0.002(5) 0.004(5)
C213 0.038(6) 0.038(6) 0.040(6) 0.002(4) 0.000(5) 0.003(5)
C214 0.041(6) 0.015(4) 0.032(5) -0.003(3) 0.003(4) 0.005(4)
C215 0.038(6) 0.026(5) 0.037(5) 0.001(4) 0.008(4) 0.007(4)
C216 0.044(6) 0.022(5) 0.034(5) 0.004(4) 0.008(4) 0.009(4)
N221 0.035(5) 0.027(4) 0.037(5) 0.003(4) 0.003(4) 0.012(4)
C222 0.042(6) 0.017(4) 0.046(6) 0.003(4) 0.000(5) 0.002(4)
C223 0.042(6) 0.022(5) 0.041(6) 0.005(4) 0.000(5) 0.012(4)
C224 0.031(5) 0.028(5) 0.026(4) 0.004(4) 0.005(4) 0.005(4)
C225 0.045(6) 0.028(5) 0.043(6) 0.002(5) -0.007(5) 0.008(5)
C226 0.037(6) 0.024(5) 0.053(7) 0.008(5) -0.011(5) 0.002(4)
C231 0.044(6) 0.022(5) 0.027(5) -0.006(4) -0.009(4) 0.014(4)
N232 0.035(5) 0.020(4) 0.035(4) 0.001(3) -0.003(4) 0.005(3)
C233 0.043(6) 0.021(4) 0.028(5) -0.001(4) -0.002(4) 0.005(4)
N234 0.031(4) 0.021(4) 0.031(4) 0.000(3) 0.000(3) 0.007(3)
C235 0.037(5) 0.024(4) 0.024(4) 0.000(4) 0.007(4) 0.008(4)
N236 0.039(5) 0.025(4) 0.026(4) -0.001(3) -0.001(4) 0.010(3)
N241 0.042(5) 0.027(4) 0.048(5) -0.001(4) 0.015(4) 0.005(4)
C242 0.038(6) 0.037(5) 0.039(5) -0.005(4) 0.006(4) 0.001(4)
C243 0.042(6) 0.026(5) 0.028(4) -0.003(4) 0.003(4) 0.003(4)
C244 0.036(6) 0.028(5) 0.031(5) -0.006(4) -0.001(4) -0.005(4)
C245 0.047(7) 0.044(6) 0.045(6) 0.014(5) 0.007(5) 0.012(5)
C246 0.061(8) 0.047(7) 0.044(6) 0.016(5) 0.014(6) 0.005(6)
N251 0.031(5) 0.034(5) 0.051(6) -0.006(4) 0.003(4) 0.007(4)
C252 0.044(7) 0.044(6) 0.031(5) -0.004(5) -0.001(5) 0.014(5)
C253 0.039(6) 0.041(6) 0.036(6) -0.006(5) 0.000(5) 0.008(5)
C254 0.022(5) 0.035(5) 0.041(5) 0.000(4) 0.003(4) -0.001(4)
C255 0.051(8) 0.073(9) 0.045(7) 0.020(7) 0.018(6) 0.035(7)
C256 0.054(8) 0.070(10) 0.048(7) 0.014(7) 0.017(6) 0.025(7)
N261 0.038(5) 0.037(5) 0.034(5) 0.002(4) -0.008(4) -0.009(4)
C262 0.060(8) 0.039(6) 0.037(6) 0.015(5) 0.005(6) 0.015(6)
C263 0.040(6) 0.039(6) 0.046(6) 0.013(5) 0.010(5) 0.010(5)
C264 0.039(6) 0.025(5) 0.031(5) 0.001(4) -0.008(4) 0.001(4)
C265 0.046(6) 0.035(6) 0.037(5) 0.003(5) 0.003(5) -0.003(5)
C266 0.036(6) 0.037(6) 0.037(6) -0.001(4) 0.001(5) 0.004(5)
C271 0.032(5) 0.028(5) 0.031(5) -0.003(4) -0.002(4) 0.000(4)
N272 0.037(5) 0.023(4) 0.041(5) 0.006(4) 0.008(4) 0.002(4)
C273 0.025(5) 0.026(5) 0.036(5) -0.005(4) -0.003(4) -0.001(4)
N274 0.031(4) 0.026(4) 0.033(4) 0.001(3) -0.001(3) 0.002(3)
C275 0.033(5) 0.027(5) 0.024(4) 0.003(4) -0.004(4) -0.001(4)
N276 0.029(4) 0.027(4) 0.036(5) -0.007(3) -0.005(4) 0.001(3)
C301 0.080(10) 0.072(10) 0.046(7) -0.016(7) 0.023(7) -0.019(8)
C302 0.086(11) 0.081(11) 0.041(7) 0.002(7) 0.014(7) -0.020(9)
C303 0.063(9) 0.071(10) 0.045(7) 0.007(6) 0.010(6) 0.000(7)
C304 0.071(9) 0.050(7) 0.046(7) 0.003(6) 0.013(6) -0.011(6)
C305 0.051(7) 0.052(7) 0.049(7) 0.006(6) 0.024(6) -0.007(6)
C306 0.056(8) 0.058(8) 0.044(6) 0.010(5) 0.026(6) -0.005(6)
C307 0.081(11) 0.053(8) 0.077(10) -0.002(7) 0.048(9) -0.015(8)
C308 0.070(10) 0.066(10) 0.082(11) 0.017(8) 0.047(9) 0.004(8)
C309 0.059(8) 0.076(10) 0.063(8) 0.022(7) 0.025(7) -0.006(7)
C310 0.064(9) 0.051(8) 0.055(7) 0.007(6) 0.027(7) -0.010(6)
C311 0.057(8) 0.055(8) 0.054(8) -0.008(6) 0.015(6) -0.011(6)
O312 0.072(7) 0.081(7) 0.046(5) -0.007(5) 0.026(5) -0.020(6)
O313 0.077(7) 0.066(7) 0.066(6) -0.007(5) 0.018(6) -0.009(5)
C314 0.070(11) 0.059(10) 0.103(14) 0.014(9) -0.002(10) -0.013(8)
O315 0.086(9) 0.104(10) 0.062(7) -0.015(7) 0.000(6) -0.018(7)
O316 0.070(6) 0.070(7) 0.059(5) 0.001(5) 0.021(5) -0.023(5)
C317 0.062(9) 0.095(13) 0.072(10) 0.010(9) 0.020(8) -0.024(9)
C401 0.073(10) 0.044(7) 0.074(10) 0.008(7) 0.024(8) 0.020(7)
C402 0.076(11) 0.059(9) 0.084(11) 0.008(8) 0.021(9) 0.018(8)
C403 0.108(16) 0.058(10) 0.111(16) -0.005(10) 0.051(13) -0.002(10)
C404 0.074(11) 0.100(14) 0.068(10) -0.023(10) 0.017(9) -0.027(10)
C405 0.055(8) 0.079(11) 0.067(10) -0.023(8) 0.013(7) 0.003(7)
C406 0.061(8) 0.034(6) 0.068(8) -0.008(6) 0.021(7) 0.002(5)
C407 0.088(11) 0.045(7) 0.069(9) -0.018(7) 0.026(8) 0.001(7)
C408 0.103(14) 0.056(9) 0.057(8) -0.020(7) 0.022(9) -0.006(8)
C409 0.085(12) 0.069(10) 0.057(9) -0.025(8) 0.013(8) 0.011(9)
C410 0.057(8) 0.15(2) 0.069(10) -0.064(12) 0.000(7) 0.027(9)
C411 0.069(11) 0.057(9) 0.083(11) 0.003(8) -0.005(9) 0.021(8)
O412 0.065(9) 0.127(15) 0.19(2) -0.015(14) 0.017(11) 0.022(9)
O413 0.057(7) 0.080(9) 0.123(12) 0.003(8) 0.011(7) 0.001(6)
O415 0.076(7) 0.065(7) 0.071(7) -0.009(5) 0.021(6) 0.005(5)
C414 0.072(12) 0.113(17) 0.085(13) 0.004(12) 0.008(10) -0.026(11)
O416 0.057(7) 0.34(3) 0.077(8) -0.072(13) -0.005(6) 0.031(10)
C417 0.090(16) 0.70(9) 0.074(12) -0.03(3) -0.007(11) 0.15(3)
C501 0.094(11) 0.053(8) 0.046(7) -0.001(6) 0.011(7) 0.010(7)
C502 0.087(12) 0.061(10) 0.105(14) -0.015(9) 0.019(11) 0.030(9)
C503 0.087(13) 0.081(12) 0.129(17) 0.019(12) 0.046(12) 0.031(10)
C504 0.082(12) 0.102(15) 0.096(14) 0.036(12) 0.031(11) 0.009(11)
C505 0.046(7) 0.066(9) 0.060(8) 0.009(7) 0.017(6) 0.001(6)
C506 0.055(8) 0.049(7) 0.045(6) -0.008(5) 0.008(6) 0.006(6)
C507 0.062(9) 0.056(8) 0.067(9) -0.017(7) 0.024(7) -0.019(7)
C508 0.044(7) 0.062(9) 0.083(10) -0.023(8) 0.016(7) -0.007(6)
C509 0.055(9) 0.057(9) 0.096(13) -0.020(8) -0.001(8) 0.006(7)
C510 0.056(8) 0.051(8) 0.067(9) 0.000(6) 0.002(7) -0.011(6)
C511 0.079(9) 0.034(6) 0.056(8) -0.001(5) 0.037(7) 0.003(6)
O512 0.139(12) 0.058(7) 0.062(7) -0.006(5) 0.000(7) 0.018(7)
O513 0.158(13) 0.060(7) 0.059(6) -0.012(5) 0.046(8) -0.023(7)
C514 0.19(3) 0.089(15) 0.103(15) -0.060(13) 0.094(17) -0.065(16)
O515 0.191(18) 0.083(10) 0.082(9) 0.005(8) 0.030(10) 0.051(11)
O516 0.092(9) 0.058(7) 0.108(10) 0.027(7) 0.009(8) -0.012(6)
C517 0.120(17) 0.054(10) 0.106(15) 0.024(10) -0.006(13) -0.008(10)
I31A 0.0538(17) 0.0718(11) 0.0450(7) 0.0165(7) 0.0108(9) 0.0350(11)
I32A 0.0522(12) 0.0264(7) 0.0731(10) 0.0038(6) -0.0017(6) 0.0056(5)
I41A 0.050(2) 0.0274(6) 0.0580(12) -0.0068(6) 0.0186(13) -0.0108(11)
I42A 0.0799(14) 0.0435(10) 0.0406(11) 0.0055(7) 0.0072(10) -0.0045(13)
I51A 0.049(2) 0.0246(14) 0.057(3) 0.0059(14) 0.024(2) 0.0034(13)
I52A 0.069(3) 0.048(2) 0.038(2) -0.0085(16) 0.0115(17) -0.006(2)
I31B 0.036(5) 0.055(3) 0.065(3) -0.017(3) 0.004(3) 0.022(3)
I32B 0.30(2) 0.084(8) 0.132(12) -0.023(7) -0.014(15) -0.064(12)
I41B 0.026(5) 0.035(3) 0.071(7) -0.017(4) 0.016(5) -0.017(4)
I42B 0.137(13) 0.081(10) 0.107(12) 0.038(8) 0.066(10) 0.071(10)
I51B 0.083(4) 0.031(2) 0.119(6) 0.030(3) 0.072(4) 0.024(2)
I52B 0.140(7) 0.074(4) 0.066(4) -0.039(3) 0.051(5) -0.060(5)
C701 0.066(15) 0.08(2) 0.057(19) -0.011(17) 0.040(14) -0.019(14)
C702 0.08(3) 0.14(4) 0.07(3) -0.04(3) 0.03(2) -0.03(3)
C703 0.04(2) 0.12(3) 0.06(2) -0.04(2) 0.015(19) -0.03(2)
C704 0.08(3) 0.07(3) 0.04(2) -0.010(19) -0.01(2) -0.03(2)
C705 0.10(2) 0.042(18) 0.029(14) -0.008(13) 0.024(16) -0.039(16)
C706 0.09(2) 0.035(17) 0.035(16) -0.012(13) 0.027(15) -0.040(16)
C707 0.13(3) 0.04(2) 0.038(17) 0.002(15) 0.042(17) -0.02(2)
C708 0.16(3) 0.04(2) 0.044(17) -0.020(16) 0.05(2) -0.05(2)
C709 0.15(3) 0.05(2) 0.031(19) -0.018(16) 0.02(2) -0.06(2)
C710 0.13(3) 0.05(2) 0.034(16) 0.003(15) 0.010(16) -0.04(2)
C711 0.059(16) 0.05(2) 0.068(19) -0.015(14) 0.043(13) -0.011(13)
O712 0.063(19) 0.08(2) 0.09(2) 0.01(2) 0.054(17) 0.000(16)
O713 0.050(15) 0.044(15) 0.073(18) -0.014(13) 0.044(13) -0.018(11)
C714 0.047(16) 0.05(3) 0.08(3) 0.00(2) 0.042(15) -0.020(14)
O715 0.11(4) 0.13(5) 0.23(7) -0.13(5) 0.13(5) -0.07(3)
O716 0.17(4) 0.08(3) 0.06(2) 0.01(2) 0.00(3) -0.01(3)
C717 0.17(8) 0.15(8) 0.14(7) 0.02(6) 0.05(6) -0.03(7)
C601 0.041(13) 0.038(15) 0.033(13) 0.012(10) 0.015(9) 0.001(10)
C602 0.032(15) 0.032(14) 0.022(12) 0.016(10) 0.015(10) -0.005(11)
C603 0.06(3) 0.04(2) 0.019(18) 0.016(17) 0.001(18) -0.02(2)
C604 0.06(3) 0.013(17) 0.04(2) 0.007(16) -0.02(2) -0.005(18)
C605 0.05(2) 0.04(2) 0.03(2) -0.002(17) -0.004(18) -0.003(18)
C606 0.029(15) 0.036(17) 0.038(13) 0.006(12) 0.018(11) 0.002(13)
C607 0.04(2) 0.04(2) 0.04(2) 0.007(19) 0.01(2) -0.017(19)
C608 0.02(2) 0.06(3) 0.06(3) -0.02(2) 0.022(19) 0.003(19)
C609 0.05(3) 0.08(3) 0.06(3) -0.01(3) 0.01(2) -0.01(3)
C610 0.04(2) 0.06(2) 0.04(2) 0.000(19) 0.019(18) 0.01(2)
C611 0.038(13) 0.044(18) 0.037(15) 0.007(13) 0.016(10) 0.002(10)
O612 0.045(17) 0.08(3) 0.06(2) 0.03(2) 0.026(14) 0.010(15)
O613 0.046(16) 0.07(2) 0.046(18) 0.022(17) 0.015(12) 0.009(13)
C614 0.048(18) 0.04(3) 0.07(3) -0.02(2) 0.008(15) 0.019(16)
O615 0.05(2) 0.07(2) 0.031(12) -0.004(14) 0.002(13) 0.017(17)
O616 0.07(3) 0.07(3) 0.05(2) -0.02(2) 0.01(2) -0.02(2)
C617 0.17(9) 0.18(9) 0.09(6) -0.06(7) 0.03(6) 0.04(8)
C801 0.15(3) 0.35(5) 0.11(2) -0.05(3) 0.01(2) 0.05(3)
C802 0.14(3) 0.34(5) 0.10(3) -0.06(3) 0.01(2) 0.06(3)
C803 0.13(3) 0.35(6) 0.09(3) -0.05(3) 0.01(3) 0.07(4)
C804 0.12(3) 0.35(6) 0.07(3) -0.05(3) 0.00(3) 0.08(4)
C805 0.13(3) 0.36(5) 0.08(3) -0.04(3) -0.01(2) 0.07(3)
C806 0.14(3) 0.36(5) 0.09(3) -0.04(3) -0.02(2) 0.07(3)
C807 0.14(3) 0.36(5) 0.09(3) -0.04(3) -0.02(2) 0.07(3)
C808 0.13(3) 0.36(5) 0.09(3) -0.04(3) -0.02(2) 0.07(3)
C809 0.13(3) 0.36(5) 0.09(3) -0.04(3) -0.01(2) 0.07(3)
C810 0.13(3) 0.35(5) 0.08(3) -0.04(3) -0.02(2) 0.07(3)
C811 0.17(3) 0.32(5) 0.09(3) -0.08(3) 0.03(3) 0.06(4)
O812 0.18(4) 0.32(6) 0.09(3) -0.08(3) 0.03(3) 0.06(4)
O813 0.18(4) 0.32(6) 0.10(3) -0.08(3) 0.03(3) 0.06(4)
C814 0.14(6) 0.30(8) 0.13(5) -0.06(6) 0.04(5) 0.05(6)
O815 0.14(3) 0.34(6) 0.11(3) -0.07(3) 0.01(3) 0.05(4)
O816 0.12(3) 0.35(5) 0.06(3) -0.04(3) -0.03(2) 0.07(3)
C817 0.12(4) 0.35(5) 0.07(4) -0.04(3) -0.03(3) 0.07(3)
C90A 0.062(11) 0.23(3) 0.117(18) -0.097(19) 0.002(12) -0.021(15)
C91A 0.113(19) 0.19(3) 0.15(2) -0.08(2) 0.029(18) -0.009(19)
C92A 0.13(2) 0.29(4) 0.17(3) -0.02(3) 0.07(2) -0.04(3)
C93A 0.17(3) 0.29(4) 0.17(3) -0.10(3) 0.04(2) -0.05(3)
C94A 0.14(3) 0.29(4) 0.19(3) -0.04(3) -0.01(2) -0.05(3)
C95A 0.16(3) 0.28(4) 0.16(3) -0.10(3) 0.01(2) -0.06(3)
C90B 0.25(5) 0.21(5) 0.07(3) -0.01(4) 0.05(4) 0.02(5)
C91B 0.24(5) 0.18(5) 0.04(2) 0.01(3) 0.03(3) 0.03(4)
C92B 0.25(5) 0.20(5) 0.08(3) 0.00(4) 0.01(4) 0.02(4)
C93B 0.26(5) 0.28(6) 0.12(4) -0.06(4) 0.06(4) 0.02(5)
C94B 0.22(5) 0.26(5) 0.10(3) -0.07(3) 0.09(3) 0.03(4)
C95B 0.24(5) 0.24(5) 0.13(4) 0.00(4) 0.08(4) 0.01(5)
C90C 0.15(4) 0.35(6) 0.19(5) -0.05(5) -0.06(4) -0.03(5)
C91C 0.19(5) 0.36(6) 0.22(5) -0.04(5) -0.06(4) -0.02(5)
C92C 0.18(4) 0.36(6) 0.19(5) -0.07(5) -0.02(4) -0.02(4)
C93C 0.09(3) 0.34(6) 0.16(4) -0.09(4) 0.03(3) -0.08(4)
C94C 0.10(3) 0.36(6) 0.17(4) -0.09(4) 0.01(3) -0.07(4)
C95C 0.06(2) 0.35(6) 0.16(4) -0.11(4) 0.00(3) -0.06(3)

loop_
_atom_type_symbol
_atom_type_description
_atom_type_scat_dispersion_real
_atom_type_scat_dispersion_imag
_atom_type_scat_source
C C 0.0181 0.0091 'International Tables Vol C Tables 4.2.6.8 and 6.1.1.4'
H H 0.0000 0.0000 'International Tables Vol C Tables 4.2.6.8 and 6.1.1.4'
N N 0.0311 0.0180 'International Tables Vol C Tables 4.2.6.8 and 6.1.1.4'
Zn Zn -1.5491 0.6778 'International Tables Vol C Tables 4.2.6.8 and 6.1.1.4'
I I -0.3257 6.8362 'International Tables Vol C Tables 4.2.6.8 and 6.1.1.4'
O O 0.0492 0.0322 'International Tables Vol C Tables 4.2.6.8 and 6.1.1.4'

loop_
_exptl_crystal_face_index_h
_exptl_crystal_face_index_k
_exptl_crystal_face_index_l
_exptl_crystal_face_perp_dist
-6 -5 -15 0.0760
1 9 -3 0.0597
-1 -1 -19 0.0559
17 6 -5 0.0406
3 -9 6 0.0392
17 6 -9 0.0452
10 6 -15 0.0622
19 2 -14 0.0399
17 -5 -13 0.0353
-16 -1 -11 0.0995
-3 6 -15 0.0743
-13 1 19 0.0152
12 -8 4 0.0418
-21 -4 8 0.0836
13 -1 -19 0.0418
14 -6 -13 0.0312
3 0 -20 0.0535
6 -1 18 0.0632
-14 -5 14 0.0632
-3 9 -8 0.0716
8 -9 -7 0.0365

loop_
_geom_angle_atom_site_label_1
_geom_angle_atom_site_label_2
_geom_angle_atom_site_label_3
_geom_angle
_geom_angle_site_symmetry_1
_geom_angle_site_symmetry_3
N101 Zn1 N261 98.4(4) . 3_454
N101 Zn1 I12 108.0(3) . .
N261 Zn1 I12 105.3(3) 3_454 .
N101 Zn1 I11 106.6(3) . .
N261 Zn1 I11 108.5(3) 3_454 .
I12 Zn1 I11 126.55(6) . .
N141 Zn2 N111 100.0(4) . .
N141 Zn2 I22 108.6(3) . .
N111 Zn2 I22 107.3(3) . .
N141 Zn2 I21 109.3(3) . .
N111 Zn2 I21 106.0(3) . .
I22 Zn2 I21 123.15(7) . .
N201 Zn3 N151 96.4(4) . .
N201 Zn3 I31B 103.9(5) . .
N151 Zn3 I31B 114.0(4) . .
N201 Zn3 I32A 111.1(4) . .
N151 Zn3 I32A 105.9(3) . .
N201 Zn3 I31A 106.8(4) . .
N151 Zn3 I31A 107.5(3) . .
I32A Zn3 I31A 125.24(9) . .
N201 Zn3 I32B 107.6(7) . .
N151 Zn3 I32B 100.0(6) . .
I31B Zn3 I32B 130.0(7) . .
N161 Zn4 N121 102.6(4) . 3_545
N161 Zn4 I42B 109.0(8) . .
N121 Zn4 I42B 106.6(6) 3_545 .
N161 Zn4 I41A 109.8(3) . .
N121 Zn4 I41A 109.8(3) 3_545 .
N161 Zn4 I42A 104.1(3) . .
N121 Zn4 I42A 104.7(3) 3_545 .
I41A Zn4 I42A 123.68(12) . .
N161 Zn4 I41B 109.5(5) . .
N121 Zn4 I41B 104.4(6) 3_545 .
I42B Zn4 I41B 122.7(7) . .
N241 Zn5 N211 105.2(4) . .
N241 Zn5 I51B 108.2(4) . .
N211 Zn5 I51B 109.3(5) . .
N241 Zn5 I52B 105.7(4) . .
N211 Zn5 I52B 105.1(3) . .
I51B Zn5 I52B 122.1(4) . .
N241 Zn5 I52A 102.7(4) . .
N211 Zn5 I52A 106.3(3) . .
N241 Zn5 I51A 110.9(3) . .
N211 Zn5 I51A 105.2(3) . .
I52A Zn5 I51A 124.99(18) . .
N221 Zn6 N251 102.6(4) 3_445 .
N221 Zn6 I61 107.4(3) 3_445 .
N251 Zn6 I61 107.7(3) . .
N221 Zn6 I62 107.4(3) 3_445 .
N251 Zn6 I62 104.8(3) . .
I61 Zn6 I62 124.85(7) . .
C102 N101 C106 117.8(10) . .
C102 N101 Zn1 124.6(7) . .
C106 N101 Zn1 117.6(8) . .
N101 C102 C103 122.7(10) . .
N101 C102 H102 118.7 . .
C103 C102 H102 118.7 . .
C102 C103 C104 119.8(10) . .
C102 C103 H103 120.1 . .
C104 C103 H103 120.1 . .
C103 C104 C105 117.9(10) . .
C103 C104 C131 122.3(10) . .
C105 C104 C131 119.8(10) . .
C106 C105 C104 117.9(12) . .
C106 C105 H105 121.0 . .
C104 C105 H105 121.0 . .
N101 C106 C105 123.4(12) . .
N101 C106 H106 118.3 . .
C105 C106 H106 118.3 . .
C112 N111 C116 118.7(9) . .
C112 N111 Zn2 119.0(7) . .
C116 N111 Zn2 121.7(7) . .
N111 C112 C113 123.2(10) . .
N111 C112 H112 118.4 . .
C113 C112 H112 118.4 . .
C112 C113 C114 118.6(10) . .
C112 C113 H113 120.7 . .
C114 C113 H113 120.7 . .
C113 C114 C115 118.1(9) . .
C113 C114 C133 121.7(10) . .
C115 C114 C133 120.3(9) . .
C116 C115 C114 119.1(9) . .
C116 C115 H115 120.4 . .
C114 C115 H115 120.4 . .
N111 C116 C115 122.2(10) . .
N111 C116 H116 118.9 . .
C115 C116 H116 118.9 . .
C122 N121 C126 118.2(10) . .
C122 N121 Zn4 124.7(8) . 3_455
C126 N121 Zn4 117.0(9) . 3_455
N121 C122 C123 122.2(10) . .
N121 C122 H122 118.9 . .
C123 C122 H122 118.9 . .
C124 C123 C122 118.9(11) . .
C124 C123 H123 120.5 . .
C122 C123 H123 120.5 . .
C123 C124 C125 119.1(10) . .
C123 C124 C135 122.3(11) . .
C125 C124 C135 118.3(10) . .
C126 C125 C124 118.6(12) . .
C126 C125 H125 120.7 . .
C124 C125 H125 120.7 . .
N121 C126 C125 122.8(13) . .
N121 C126 H126 118.6 . .
C125 C126 H126 118.6 . .
N132 C131 N136 124.8(9) . .
N132 C131 C104 118.8(9) . .
N136 C131 C104 116.4(9) . .
C131 N132 C133 114.9(9) . .
N134 C133 N132 124.4(10) . .
N134 C133 C114 119.7(9) . .
N132 C133 C114 115.9(9) . .
C135 N134 C133 115.8(9) . .
N134 C135 N136 125.2(9) . .
N134 C135 C124 119.3(9) . .
N136 C135 C124 115.5(9) . .
C135 N136 C131 114.7(9) . .
C142 N141 C146 118.0(12) . .
C142 N141 Zn2 123.3(9) . .
C146 N141 Zn2 118.6(8) . .
N141 C142 C143 121.6(12) . .
N141 C142 H142 119.2 . .
C143 C142 H142 119.2 . .
C144 C143 C142 119.9(11) . .
C144 C143 H143 120.0 . .
C142 C143 H143 120.0 . .
C143 C144 C145 120.2(12) . .
C143 C144 C171 121.8(10) . .
C145 C144 C171 117.9(12) . .
C146 C145 C144 115.2(13) . .
C146 C145 H145 122.4 . .
C144 C145 H145 122.4 . .
N141 C146 C145 124.8(13) . .
N141 C146 H146 117.6 . .
C145 C146 H146 117.6 . .
C156 N151 C152 117.5(11) . .
C156 N151 Zn3 118.9(8) . .
C152 N151 Zn3 123.4(9) . .
N151 C152 C153 122.9(12) . .
N151 C152 H152 118.5 . .
C153 C152 H152 118.5 . .
C154 C153 C152 118.8(11) . .
C154 C153 H153 120.6 . .
C152 C153 H153 120.6 . .
C153 C154 C155 119.6(11) . .
C153 C154 C173 120.0(10) . .
C155 C154 C173 120.4(11) . .
C156 C155 C154 116.5(13) . .
C156 C155 H155 121.8 . .
C154 C155 H155 121.8 . .
N151 C156 C155 124.6(13) . .
N151 C156 H156 117.7 . .
C155 C156 H156 117.7 . .
C162 N161 C166 118.4(12) . .
C162 N161 Zn4 122.1(9) . .
C166 N161 Zn4 119.3(9) . .
N161 C162 C163 121.5(13) . .
N161 C162 H162 119.3 . .
C163 C162 H162 119.3 . .
C164 C163 C162 120.1(12) . .
C164 C163 H163 119.9 . .
C162 C163 H163 119.9 . .
C163 C164 C165 118.0(12) . .
C163 C164 C175 122.2(11) . .
C165 C164 C175 119.8(11) . .
C166 C165 C164 118.0(14) . .
C166 C165 H165 121.0 . .
C164 C165 H165 121.0 . .
N161 C166 C165 123.9(14) . .
N161 C166 H166 118.1 . .
C165 C166 H166 118.1 . .
N172 C171 N176 125.5(11) . .
N172 C171 C144 116.8(11) . .
N176 C171 C144 117.7(10) . .
C171 N172 C173 114.6(10) . .
N174 C173 N172 125.6(10) . .
N174 C173 C154 117.3(10) . .
N172 C173 C154 117.0(10) . .
C173 N174 C175 115.7(10) . .
N174 C175 N176 123.4(12) . .
N174 C175 C164 120.0(11) . .
N176 C175 C164 116.5(10) . .
C171 N176 C175 114.9(10) . .
C206 N201 C202 120.3(11) . .
C206 N201 Zn3 124.1(9) . .
C202 N201 Zn3 115.5(9) . .
N201 C202 C203 118.3(17) . .
N201 C202 H202 120.8 . .
C203 C202 H202 120.8 . .
C204 C203 C202 121.8(15) . .
C204 C203 H203 119.1 . .
C202 C203 H203 119.1 . .
C203 C204 C205 118.2(11) . .
C203 C204 C231 120.6(12) . .
C205 C204 C231 121.1(11) . .
C204 C205 C206 118.7(13) . .
C204 C205 H205 120.7 . .
C206 C205 H205 120.7 . .
N201 C206 C205 121.6(13) . .
N201 C206 H206 119.2 . .
C205 C206 H206 119.2 . .
C212 N211 C216 116.9(10) . .
C212 N211 Zn5 120.8(8) . .
C216 N211 Zn5 122.3(7) . .
N211 C212 C213 123.4(12) . .
N211 C212 H212 118.3 . .
C213 C212 H212 118.3 . .
C212 C213 C214 119.5(11) . .
C212 C213 H213 120.3 . .
C214 C213 H213 120.3 . .
C213 C214 C215 118.5(10) . .
C213 C214 C233 120.1(10) . .
C215 C214 C233 121.4(10) . .
C216 C215 C214 118.4(11) . .
C216 C215 H215 120.8 . .
C214 C215 H215 120.8 . .
N211 C216 C215 123.3(10) . .
N211 C216 H216 118.3 . .
C215 C216 H216 118.3 . .
C226 N221 C222 117.6(10) . .
C226 N221 Zn6 120.7(8) . 3
C222 N221 Zn6 121.6(7) . 3
C223 C222 N221 122.2(10) . .
C223 C222 H222 118.9 . .
N221 C222 H222 118.9 . .
C222 C223 C224 120.3(10) . .
C222 C223 H223 119.8 . .
C224 C223 H223 119.8 . .
C225 C224 C223 117.7(10) . .
C225 C224 C235 122.4(10) . .
C223 C224 C235 119.9(9) . .
C224 C225 C226 119.1(11) . .
C224 C225 H225 120.5 . .
C226 C225 H225 120.5 . .
N221 C226 C225 123.0(10) . .
N221 C226 H226 118.5 . .
C225 C226 H226 118.5 . .
N232 C231 N236 125.3(9) . .
N232 C231 C204 117.2(10) . .
N236 C231 C204 117.6(10) . .
C231 N232 C233 115.7(9) . .
N234 C233 N232 124.2(10) . .
N234 C233 C214 119.3(9) . .
N232 C233 C214 116.5(10) . .
C233 N234 C235 115.4(9) . .
N236 C235 N234 123.4(10) . .
N236 C235 C224 118.3(9) . .
N234 C235 C224 118.2(9) . .
C231 N236 C235 115.6(9) . .
C242 N241 C246 117.3(11) . .
C242 N241 Zn5 125.6(8) . .
C246 N241 Zn5 117.0(8) . .
N241 C242 C243 124.8(11) . .
N241 C242 H242 117.6 . .
C243 C242 H242 117.6 . .
C242 C243 C244 118.2(10) . .
C242 C243 H243 120.9 . .
C244 C243 H243 120.9 . .
C243 C244 C245 117.5(11) . .
C243 C244 C271 121.6(10) . .
C245 C244 C271 120.9(11) . .
C246 C245 C244 119.4(12) . .
C246 C245 H245 120.3 . .
C244 C245 H245 120.3 . .
N241 C246 C245 122.7(11) . .
N241 C246 H246 118.7 . .
C245 C246 H246 118.7 . .
C252 N251 C256 119.1(10) . .
C252 N251 Zn6 121.7(9) . .
C256 N251 Zn6 119.2(9) . .
N251 C252 C253 121.7(11) . .
N251 C252 H252 119.1 . .
C253 C252 H252 119.1 . .
C254 C253 C252 119.8(11) . .
C254 C253 H253 120.1 . .
C252 C253 H253 120.1 . .
C255 C254 C253 117.5(11) . .
C255 C254 C273 121.3(11) . .
C253 C254 C273 120.9(10) . .
C254 C255 C256 121.8(13) . .
C254 C255 H255 119.1 . .
C256 C255 H255 119.1 . .
N251 C256 C255 119.9(13) . .
N251 C256 H256 120.1 . .
C255 C256 H256 120.1 . .
C262 N261 C266 119.5(11) . .
C262 N261 Zn1 117.9(8) . 3_546
C266 N261 Zn1 122.6(9) . 3_546
N261 C262 C263 122.2(12) . .
N261 C262 H262 118.9 . .
C263 C262 H262 118.9 . .
C264 C263 C262 119.0(12) . .
C264 C263 H263 120.5 . .
C262 C263 H263 120.5 . .
C263 C264 C265 118.2(11) . .
C263 C264 C275 120.3(11) . .
C265 C264 C275 121.5(10) . .
C264 C265 C266 119.2(12) . .
C264 C265 H265 120.4 . .
C266 C265 H265 120.4 . .
N261 C266 C265 122.0(12) . .
N261 C266 H266 119.0 . .
C265 C266 H266 119.0 . .
N272 C271 N276 125.3(11) . .
N272 C271 C244 116.5(10) . .
N276 C271 C244 118.1(10) . .
C273 N272 C271 114.7(9) . .
N272 C273 N274 126.1(10) . .
N272 C273 C254 116.6(10) . .
N274 C273 C254 117.3(10) . .
C273 N274 C275 113.6(9) . .
N276 C275 N274 125.8(9) . .
N276 C275 C264 118.3(10) . .
N274 C275 C264 115.9(10) . .
C271 N276 C275 114.1(9) . .
C311 C301 C306 108.5(12) . .
C311 C301 C302 111.3(13) . .
C306 C301 C302 110.9(12) . .
C311 C301 H301 108.7 . .
C306 C301 H301 108.7 . .
C302 C301 H301 108.7 . .
O315 C302 C303 112.9(15) . .
O315 C302 C301 104.6(14) . .
C303 C302 C301 112.5(12) . .
O315 C302 H302 108.9 . .
C303 C302 H302 108.9 . .
C301 C302 H302 108.9 . .
C302 C303 C304 111.7(14) . .
C302 C303 H30A 109.3 . .
C304 C303 H30A 109.3 . .
C302 C303 H30B 109.3 . .
C304 C303 H30B 109.3 . .
H30A C303 H30B 107.9 . .
C305 C304 C303 111.9(12) . .
C305 C304 H30C 109.2 . .
C303 C304 H30C 109.2 . .
C305 C304 H30D 109.2 . .
C303 C304 H30D 109.2 . .
H30C C304 H30D 107.9 . .
C306 C305 C310 118.3(13) . .
C306 C305 C304 125.0(13) . .
C310 C305 C304 116.6(12) . .
C307 C306 C305 122.4(14) . .
C307 C306 C301 117.3(14) . .
C305 C306 C301 120.2(13) . .
C306 C307 C308 120.6(16) . .
C306 C307 H307 119.7 . .
C308 C307 H307 119.7 . .
C309 C308 C307 119.3(16) . .
C309 C308 H308 120.3 . .
C307 C308 H308 120.3 . .
C308 C309 C310 120.0(15) . .
C308 C309 H309 120.0 . .
C310 C309 H309 120.0 . .
O316 C310 C309 126.1(14) . .
O316 C310 C305 114.5(13) . .
C309 C310 C305 119.4(14) . .
O312 C311 O313 122.2(14) . .
O312 C311 C301 126.4(13) . .
O313 C311 C301 111.4(12) . .
C311 O313 C314 114.3(13) . .
O313 C314 H31A 109.5 . .
O313 C314 H31B 109.5 . .
H31A C314 H31B 109.5 . .
O313 C314 H31C 109.5 . .
H31A C314 H31C 109.5 . .
H31B C314 H31C 109.5 . .
C302 O315 H315 109.5 . .
C310 O316 C317 117.9(14) . .
O316 C317 H31D 109.5 . .
O316 C317 H31E 109.5 . .
H31D C317 H31E 109.5 . .
O316 C317 H31F 109.5 . .
H31D C317 H31F 109.5 . .
H31E C317 H31F 109.5 . .
C411 C401 C406 111.7(14) . .
C411 C401 C402 112.8(16) . .
C406 C401 C402 110.4(13) . .
C411 C401 H401 107.2 . .
C406 C401 H401 107.2 . .
C402 C401 H401 107.2 . .
O415 C402 C403 108.6(14) . .
O415 C402 C401 113.6(14) . .
C403 C402 C401 107.1(16) . .
O415 C402 H402 109.1 . .
C403 C402 H402 109.1 . .
C401 C402 H402 109.1 . .
C404 C403 C402 109.9(16) . .
C404 C403 H40A 109.7 . .
C402 C403 H40A 109.7 . .
C404 C403 H40B 109.7 . .
C402 C403 H40B 109.7 . .
H40A C403 H40B 108.2 . .
C403 C404 C405 112.8(17) . .
C403 C404 H40C 109.0 . .
C405 C404 H40C 109.0 . .
C403 C404 H40D 109.0 . .
C405 C404 H40D 109.0 . .
H40C C404 H40D 107.8 . .
C410 C405 C406 120.0(18) . .
C410 C405 C404 118.7(16) . .
C406 C405 C404 121.2(16) . .
C405 C406 C407 118.3(16) . .
C405 C406 C401 122.5(15) . .
C407 C406 C401 119.2(14) . .
C408 C407 C406 121.8(17) . .
C408 C407 H407 119.1 . .
C406 C407 H407 119.1 . .
C407 C408 C409 119.3(17) . .
C407 C408 H408 120.3 . .
C409 C408 H408 120.3 . .
C408 C409 C410 118.2(17) . .
C408 C409 H409 120.9 . .
C410 C409 H409 120.9 . .
C405 C410 O416 117(2) . .
C405 C410 C409 122.3(17) . .
O416 C410 C409 121(2) . .
O412 C411 O413 122(2) . .
O412 C411 C401 124.2(18) . .
O413 C411 C401 114.2(14) . .
C411 O413 C414 118.4(16) . .
C402 O415 H415 109.5 . .
O413 C414 H41A 109.5 . .
O413 C414 H41B 109.5 . .
H41A C414 H41B 109.5 . .
O413 C414 H41C 109.5 . .
H41A C414 H41C 109.5 . .
H41B C414 H41C 109.5 . .
C417 O416 C410 121(2) . .
O416 C417 H41D 109.5 . .
O416 C417 H41E 109.5 . .
H41D C417 H41E 109.5 . .
O416 C417 H41F 109.5 . .
H41D C417 H41F 109.5 . .
H41E C417 H41F 109.5 . .
C511 C501 C502 111.9(14) . .
C511 C501 C506 111.3(12) . .
C502 C501 C506 110.9(14) . .
C511 C501 H501 107.5 . .
C502 C501 H501 107.5 . .
C506 C501 H501 107.5 . .
O515 C502 C503 113.2(18) . .
O515 C502 C501 104.3(18) . .
C503 C502 C501 109.6(16) . .
O515 C502 H502 109.8 . .
C503 C502 H502 109.8 . .
C501 C502 H502 109.8 . .
C502 C503 C504 110.5(18) . .
C502 C503 H50A 109.5 . .
C504 C503 H50A 109.5 . .
C502 C503 H50B 109.5 . .
C504 C503 H50B 109.5 . .
H50A C503 H50B 108.1 . .
C505 C504 C503 110.0(17) . .
C505 C504 H50C 109.7 . .
C503 C504 H50C 109.7 . .
C505 C504 H50D 109.7 . .
C503 C504 H50D 109.7 . .
H50C C504 H50D 108.2 . .
C510 C505 C506 118.9(13) . .
C510 C505 C504 120.6(15) . .
C506 C505 C504 120.5(15) . .
C507 C506 C505 119.4(13) . .
C507 C506 C501 117.3(14) . .
C505 C506 C501 123.2(13) . .
C508 C507 C506 120.2(14) . .
C508 C507 H507 119.9 . .
C506 C507 H507 119.9 . .
C507 C508 C509 121.5(15) . .
C507 C508 H508 119.2 . .
C509 C508 H508 119.2 . .
C510 C509 C508 118.8(15) . .
C510 C509 H509 120.6 . .
C508 C509 H509 120.6 . .
C509 C510 O516 125.9(15) . .
C509 C510 C505 121.1(15) . .
O516 C510 C505 113.0(14) . .
O512 C511 O513 122.1(15) . .
O512 C511 C501 125.2(14) . .
O513 C511 C501 112.7(13) . .
C511 O513 C514 115.4(15) . .
O513 C514 H51A 109.5 . .
O513 C514 H51B 109.5 . .
H51A C514 H51B 109.5 . .
O513 C514 H51C 109.5 . .
H51A C514 H51C 109.5 . .
H51B C514 H51C 109.5 . .
C502 O515 H515 109.5 . .
C510 O516 C517 116.2(17) . .
O516 C517 H51D 109.5 . .
O516 C517 H51E 109.5 . .
H51D C517 H51E 109.5 . .
O516 C517 H51F 109.5 . .
H51D C517 H51F 109.5 . .
H51E C517 H51F 109.5 . .
C706 C701 C711 107(3) . .
C706 C701 C702 117(3) . .
C711 C701 C702 107(3) . .
C706 C701 H701 108.2 . .
C711 C701 H701 108.2 . .
C702 C701 H701 108.2 . .
O715 C702 C703 116(4) . .
O715 C702 C701 111(4) . .
C703 C702 C701 105(3) . .
O715 C702 H702 108.0 . .
C703 C702 H702 108.0 . .
C701 C702 H702 108.0 . .
C704 C703 C702 112(3) . .
C704 C703 H70A 109.3 . .
C702 C703 H70A 109.3 . .
C704 C703 H70B 109.3 . .
C702 C703 H70B 109.3 . .
H70A C703 H70B 107.9 . .
C703 C704 C705 110(3) . .
C703 C704 H70C 109.7 . .
C705 C704 H70C 109.7 . .
C703 C704 H70D 109.7 . .
C705 C704 H70D 109.7 . .
H70C C704 H70D 108.2 . .
C706 C705 C710 120.0 . .
C706 C705 C704 123(2) . .
C710 C705 C704 116(2) . .
C705 C706 C707 120.0 . .
C705 C706 C701 120(2) . .
C707 C706 C701 120(2) . .
C706 C707 C708 120.0 . .
C706 C707 H707 120.0 . .
C708 C707 H707 120.0 . .
C707 C708 C709 120.0 . .
C707 C708 H708 120.0 . .
C709 C708 H708 120.0 . .
C710 C709 C708 120.0 . .
C710 C709 H709 120.0 . .
C708 C709 H709 120.0 . .
C709 C710 C705 120.0 . .
C709 C710 O716 124(2) . .
C705 C710 O716 115(2) . .
O712 C711 O713 123(5) . .
O712 C711 C701 137(7) . .
O713 C711 C701 100(4) . .
C711 O713 C714 119(3) . .
O713 C714 H71A 109.5 . .
O713 C714 H71B 109.5 . .
H71A C714 H71B 109.5 . .
O713 C714 H71C 109.5 . .
H71A C714 H71C 109.5 . .
H71B C714 H71C 109.5 . .
C702 O715 H715 109.5 . .
C710 O716 C717 137(6) . .
O716 C717 H71D 109.5 . .
O716 C717 H71E 109.5 . .
H71D C717 H71E 109.5 . .
O716 C717 H71F 109.5 . .
H71D C717 H71F 109.5 . .
H71E C717 H71F 109.5 . .
C606 C601 C611 109(3) . .
C606 C601 C602 117(3) . .
C611 C601 C602 107(3) . .
C606 C601 H601 108.2 . .
C611 C601 H601 108.2 . .
C602 C601 H601 108.2 . .
O615 C602 C603 120(4) . .
O615 C602 C601 110(4) . .
C603 C602 C601 105(3) . .
O615 C602 H602 106.9 . .
C603 C602 H602 106.9 . .
C601 C602 H602 106.9 . .
C604 C603 C602 120(4) . .
C604 C603 H60A 107.3 . .
C602 C603 H60A 107.3 . .
C604 C603 H60B 107.3 . .
C602 C603 H60B 107.3 . .
H60A C603 H60B 106.9 . .
C603 C604 C605 112(3) . .
C603 C604 H60C 109.2 . .
C605 C604 H60C 109.2 . .
C603 C604 H60D 109.2 . .
C605 C604 H60D 109.2 . .
H60C C604 H60D 107.9 . .
C606 C605 C610 120.0 . .
C606 C605 C604 123(2) . .
C610 C605 C604 116(2) . .
C605 C606 C607 120.0 . .
C605 C606 C601 119(2) . .
C607 C606 C601 121(2) . .
C606 C607 C608 120.0 . .
C606 C607 H607 120.0 . .
C608 C607 H607 120.0 . .
C609 C608 C607 120.0 . .
C609 C608 H608 120.0 . .
C607 C608 H608 120.0 . .
C610 C609 C608 120.0 . .
C610 C609 H609 120.0 . .
C608 C609 H609 120.0 . .
C609 C610 C605 120.0 . .
C609 C610 O616 126(2) . .
C605 C610 O616 114(2) . .
O612 C611 O613 121(5) . .
O612 C611 C601 136(6) . .
O613 C611 C601 104(4) . .
C611 O613 C614 117(4) . .
O613 C614 H61A 109.5 . .
O613 C614 H61B 109.5 . .
H61A C614 H61B 109.5 . .
O613 C614 H61C 109.5 . .
H61A C614 H61C 109.5 . .
H61B C614 H61C 109.5 . .
C602 O615 H615 109.5 . .
C617 O616 C610 130(5) . .
O616 C617 H61D 109.5 . .
O616 C617 H61E 109.5 . .
H61D C617 H61E 109.5 . .
O616 C617 H61F 109.5 . .
H61D C617 H61F 109.5 . .
H61E C617 H61F 109.5 . .
C802 C801 C806 106(3) . .
C802 C801 C811 120(7) . .
C806 C801 C811 128(6) . .
C802 C801 O815 48(3) . .
C806 C801 O815 106(5) . .
C811 C801 O815 122(7) . .
O815 C802 C803 131(9) . .
O815 C802 C801 77(6) . .
C803 C802 C801 114(3) . .
O815 C802 H802 110.2 . .
C803 C802 H802 110.2 . .
C801 C802 H802 110.2 . .
C802 C803 C804 110(4) . .
C802 C803 H80A 109.6 . .
C804 C803 H80A 109.6 . .
C802 C803 H80B 109.6 . .
C804 C803 H80B 109.6 . .
H80A C803 H80B 108.1 . .
C805 C804 C803 104(3) . .
C805 C804 H80C 110.9 . .
C803 C804 H80C 110.9 . .
C805 C804 H80D 110.9 . .
C803 C804 H80D 110.9 . .
H80C C804 H80D 108.9 . .
C806 C805 C810 119(3) . .
C806 C805 C804 118(3) . .
C810 C805 C804 123(4) . .
C807 C806 C805 126(3) . .
C807 C806 C801 120(4) . .
C805 C806 C801 113(3) . .
C806 C807 C808 116(4) . .
C806 C807 H807 121.9 . .
C808 C807 H807 121.9 . .
C809 C808 C807 118(4) . .
C809 C808 H808 120.9 . .
C807 C808 H808 120.9 . .
C808 C809 C810 121(4) . .
C808 C809 H809 119.3 . .
C810 C809 H809 119.3 . .
C809 C810 C805 115(3) . .
C809 C810 O816 113(8) . .
C805 C810 O816 118(7) . .
O812 C811 O813 78(9) . .
O812 C811 C801 162(10) . .
O813 C811 C801 120(8) . .
C811 O812 O813 54(5) . .
C811 O813 C814 146(10) . .
C811 O813 O812 48(4) . .
C814 O813 O812 110(10) . .
O813 C814 H81A 109.5 . .
O813 C814 H81B 109.5 . .
H81A C814 H81B 109.5 . .
O813 C814 H81C 109.5 . .
H81A C814 H81C 109.5 . .
H81B C814 H81C 109.5 . .
C802 O815 C801 55(4) . .
C810 O816 C817 161(9) . .
O816 C817 H81D 109.5 . .
O816 C817 H81E 109.5 . .
H81D C817 H81E 109.5 . .
O816 C817 H81F 109.5 . .
H81D C817 H81F 109.5 . .
H81E C817 H81F 109.5 . .
C95A C90A C91A 105(2) . .
C95A C90A H90A 110.7 . .
C91A C90A H90A 110.7 . .
C95A C90A H90B 110.7 . .
C91A C90A H90B 110.7 . .
H90A C90A H90B 108.8 . .
C92A C91A C90A 110(2) . .
C92A C91A H91A 109.6 . .
C90A C91A H91A 109.6 . .
C92A C91A H91B 109.6 . .
C90A C91A H91B 109.6 . .
H91A C91A H91B 108.1 . .
C91A C92A C93A 114(3) . .
C91A C92A H92A 108.7 . .
C93A C92A H92A 108.7 . .
C91A C92A H92B 108.7 . .
C93A C92A H92B 108.7 . .
H92A C92A H92B 107.6 . .
C94A C93A C92A 115(3) . .
C94A C93A H93A 108.5 . .
C92A C93A H93A 108.5 . .
C94A C93A H93B 108.5 . .
C92A C93A H93B 108.5 . .
H93A C93A H93B 107.5 . .
C93A C94A C95A 115(2) . .
C93A C94A H94A 108.6 . .
C95A C94A H94A 108.6 . .
C93A C94A H94B 108.6 . .
C95A C94A H94B 108.6 . .
H94A C94A H94B 107.6 . .
C94A C95A C90A 110(3) . .
C94A C95A H95A 109.7 . .
C90A C95A H95A 109.7 . .
C94A C95A H95B 109.7 . .
C90A C95A H95B 109.7 . .
H95A C95A H95B 108.2 . .
C95B C90B C91B 108(3) . .
C95B C90B H90C 110.1 . .
C91B C90B H90C 110.1 . .
C95B C90B H90D 110.1 . .
C91B C90B H90D 110.1 . .
H90C C90B H90D 108.4 . .
C92B C91B C90B 105(3) . .
C92B C91B H91C 110.8 . .
C90B C91B H91C 110.8 . .
C92B C91B H91D 110.8 . .
C90B C91B H91D 110.8 . .
H91C C91B H91D 108.8 . .
C91B C92B C93B 107(3) . .
C91B C92B H92C 110.3 . .
C93B C92B H92C 110.3 . .
C91B C92B H92D 110.3 . .
C93B C92B H92D 110.3 . .
H92C C92B H92D 108.6 . .
C92B C93B C94B 115(4) . .
C92B C93B H93C 108.4 . .
C94B C93B H93C 108.4 . .
C92B C93B H93D 108.4 . .
C94B C93B H93D 108.4 . .
H93C C93B H93D 107.5 . .
C93B C94B C95B 103(3) . .
C93B C94B H94C 111.1 . .
C95B C94B H94C 111.1 . .
C93B C94B H94D 111.1 . .
C95B C94B H94D 111.1 . .
H94C C94B H94D 109.0 . .
C90B C95B C94B 103(3) . .
C90B C95B H95C 111.2 . .
C94B C95B H95C 111.2 . .
C90B C95B H95D 111.2 . .
C94B C95B H95D 111.2 . .
H95C C95B H95D 109.1 . .
C91C C90C C95C 109(4) . .
C91C C90C H90E 109.8 . .
C95C C90C H90E 109.8 . .
C91C C90C H90F 109.8 . .
C95C C90C H90F 109.8 . .
H90E C90C H90F 108.3 . .
C90C C91C C92C 113(4) . .
C90C C91C H91E 109.0 . .
C92C C91C H91E 109.0 . .
C90C C91C H91F 109.0 . .
C92C C91C H91F 109.0 . .
H91E C91C H91F 107.8 . .
C93C C92C C91C 114(3) . .
C93C C92C H92E 108.7 . .
C91C C92C H92E 108.7 . .
C93C C92C H92F 108.7 . .
C91C C92C H92F 108.7 . .
H92E C92C H92F 107.6 . .
C94C C93C C92C 114(3) . .
C94C C93C H93E 108.7 . .
C92C C93C H93E 108.7 . .
C94C C93C H93F 108.7 . .
C92C C93C H93F 108.7 . .
H93E C93C H93F 107.6 . .
C93C C94C C95C 121(4) . .
C93C C94C H94E 107.2 . .
C95C C94C H94E 107.2 . .
C93C C94C H94F 107.2 . .
C95C C94C H94F 107.2 . .
H94E C94C H94F 106.8 . .
C94C C95C C90C 113(3) . .
C94C C95C H95E 108.9 . .
C90C C95C H95E 108.9 . .
C94C C95C H95F 108.9 . .
C90C C95C H95F 108.9 . .
H95E C95C H95F 107.8 . .

loop_
_geom_bond_atom_site_label_1
_geom_bond_atom_site_label_2
_geom_bond_distance
_geom_bond_site_symmetry_2
Zn1 N101 2.067(9) .
Zn1 N261 2.095(10) 3_454
Zn1 I12 2.5140(19) .
Zn1 I11 2.532(2) .
Zn2 N141 2.069(11) .
Zn2 N111 2.073(8) .
Zn2 I22 2.5238(18) .
Zn2 I21 2.5341(18) .
Zn3 N201 2.074(9) .
Zn3 N151 2.079(10) .
Zn3 I31B 2.183(15) .
Zn3 I32A 2.480(3) .
Zn3 I31A 2.592(5) .
Zn3 I32B 2.86(4) .
Zn4 N161 2.071(11) .
Zn4 N121 2.088(9) 3_545
Zn4 I42B 2.41(3) .
Zn4 I41A 2.482(8) .
Zn4 I42A 2.576(3) .
Zn4 I41B 2.822(19) .
Zn5 N241 2.064(10) .
Zn5 N211 2.077(10) .
Zn5 I51B 2.482(11) .
Zn5 I52B 2.551(8) .
Zn5 I52A 2.567(5) .
Zn5 I51A 2.573(7) .
Zn6 N221 2.047(10) 3_445
Zn6 N251 2.049(9) .
Zn6 I61 2.5211(19) .
Zn6 I62 2.5454(19) .
N101 C102 1.328(14) .
N101 C106 1.338(16) .
C102 C103 1.362(14) .
C102 H102 0.9500 .
C103 C104 1.389(15) .
C103 H103 0.9500 .
C104 C105 1.389(17) .
C104 C131 1.493(14) .
C105 C106 1.377(18) .
C105 H105 0.9500 .
C106 H106 0.9500 .
N111 C112 1.309(14) .
N111 C116 1.334(14) .
C112 C113 1.376(15) .
C112 H112 0.9500 .
C113 C114 1.384(14) .
C113 H113 0.9500 .
C114 C115 1.384(15) .
C114 C133 1.479(14) .
C115 C116 1.372(16) .
C115 H115 0.9500 .
C116 H116 0.9500 .
N121 C122 1.340(16) .
N121 C126 1.345(17) .
N121 Zn4 2.088(9) 3_455
C122 C123 1.380(15) .
C122 H122 0.9500 .
C123 C124 1.380(15) .
C123 H123 0.9500 .
C124 C125 1.385(18) .
C124 C135 1.485(14) .
C125 C126 1.369(19) .
C125 H125 0.9500 .
C126 H126 0.9500 .
C131 N132 1.330(14) .
C131 N136 1.348(13) .
N132 C133 1.342(13) .
C133 N134 1.327(14) .
N134 C135 1.324(14) .
C135 N136 1.324(13) .
N141 C142 1.315(15) .
N141 C146 1.333(19) .
C142 C143 1.371(18) .
C142 H142 0.9500 .
C143 C144 1.349(18) .
C143 H143 0.9500 .
C144 C145 1.396(18) .
C144 C171 1.514(17) .
C145 C146 1.37(2) .
C145 H145 0.9500 .
C146 H146 0.9500 .
N151 C156 1.323(18) .
N151 C152 1.329(17) .
C152 C153 1.379(17) .
C152 H152 0.9500 .
C153 C154 1.365(17) .
C153 H153 0.9500 .
C154 C155 1.399(18) .
C154 C173 1.497(15) .
C155 C156 1.38(2) .
C155 H155 0.9500 .
C156 H156 0.9500 .
N161 C162 1.306(17) .
N161 C166 1.32(2) .
C162 C163 1.393(19) .
C162 H162 0.9500 .
C163 C164 1.360(17) .
C163 H163 0.9500 .
C164 C165 1.379(19) .
C164 C175 1.461(18) .
C165 C166 1.37(2) .
C165 H165 0.9500 .
C166 H166 0.9500 .
C171 N172 1.330(14) .
C171 N176 1.339(16) .
N172 C173 1.332(14) .
C173 N174 1.318(16) .
N174 C175 1.346(15) .
C175 N176 1.348(16) .
N201 C206 1.319(17) .
N201 C202 1.35(2) .
C202 C203 1.385(19) .
C202 H202 0.9500 .
C203 C204 1.35(2) .
C203 H203 0.9500 .
C204 C205 1.377(19) .
C204 C231 1.482(13) .
C205 C206 1.397(15) .
C205 H205 0.9500 .
C206 H206 0.9500 .
N211 C212 1.343(15) .
N211 C216 1.350(16) .
C212 C213 1.360(17) .
C212 H212 0.9500 .
C213 C214 1.379(16) .
C213 H213 0.9500 .
C214 C215 1.391(15) .
C214 C233 1.479(14) .
C215 C216 1.374(15) .
C215 H215 0.9500 .
C216 H216 0.9500 .
N221 C226 1.338(15) .
N221 C222 1.366(14) .
N221 Zn6 2.047(10) 3
C222 C223 1.362(16) .
C222 H222 0.9500 .
C223 C224 1.399(15) .
C223 H223 0.9500 .
C224 C225 1.383(15) .
C224 C235 1.450(15) .
C225 C226 1.394(17) .
C225 H225 0.9500 .
C226 H226 0.9500 .
C231 N232 1.322(14) .
C231 N236 1.334(15) .
N232 C233 1.344(13) .
C233 N234 1.335(14) .
N234 C235 1.364(13) .
C235 N236 1.342(13) .
N241 C242 1.339(16) .
N241 C246 1.339(17) .
C242 C243 1.360(16) .
C242 H242 0.9500 .
C243 C244 1.400(15) .
C243 H243 0.9500 .
C244 C245 1.410(16) .
C244 C271 1.461(16) .
C245 C246 1.371(19) .
C245 H245 0.9500 .
C246 H246 0.9500 .
N251 C252 1.339(16) .
N251 C256 1.367(18) .
C252 C253 1.390(16) .
C252 H252 0.9500 .
C253 C254 1.390(17) .
C253 H253 0.9500 .
C254 C255 1.360(17) .
C254 C273 1.468(14) .
C255 C256 1.384(18) .
C255 H255 0.9500 .
C256 H256 0.9500 .
N261 C262 1.326(18) .
N261 C266 1.326(16) .
N261 Zn1 2.095(10) 3_546
C262 C263 1.390(16) .
C262 H262 0.9500 .
C263 C264 1.385(16) .
C263 H263 0.9500 .
C264 C265 1.387(18) .
C264 C275 1.484(14) .
C265 C266 1.389(17) .
C265 H265 0.9500 .
C266 H266 0.9500 .
C271 N272 1.336(14) .
C271 N276 1.337(14) .
N272 C273 1.327(15) .
C273 N274 1.334(14) .
N274 C275 1.345(14) .
C275 N276 1.339(15) .
C301 C311 1.50(2) .
C301 C306 1.55(2) .
C301 C302 1.55(3) .
C301 H301 1.0000 .
C302 O315 1.46(2) .
C302 C303 1.49(2) .
C302 H302 1.0000 .
C303 C304 1.51(2) .
C303 H30A 0.9900 .
C303 H30B 0.9900 .
C304 C305 1.51(2) .
C304 H30C 0.9900 .
C304 H30D 0.9900 .
C305 C306 1.36(2) .
C305 C310 1.44(2) .
C306 C307 1.36(2) .
C307 C308 1.40(3) .
C307 H307 0.9500 .
C308 C309 1.39(2) .
C308 H308 0.9500 .
C309 C310 1.39(2) .
C309 H309 0.9500 .
C310 O316 1.360(18) .
C311 O312 1.206(17) .
C311 O313 1.361(18) .
O313 C314 1.42(2) .
C314 H31A 0.9800 .
C314 H31B 0.9800 .
C314 H31C 0.9800 .
O315 H315 0.8400 .
O316 C317 1.445(19) .
C317 H31D 0.9800 .
C317 H31E 0.9800 .
C317 H31F 0.9800 .
C401 C411 1.49(3) .
C401 C406 1.50(2) .
C401 C402 1.58(2) .
C401 H401 1.0000 .
C402 O415 1.40(2) .
C402 C403 1.57(3) .
C402 H402 1.0000 .
C403 C404 1.48(3) .
C403 H40A 0.9900 .
C403 H40B 0.9900 .
C404 C405 1.54(3) .
C404 H40C 0.9900 .
C404 H40D 0.9900 .
C405 C410 1.34(3) .
C405 C406 1.41(2) .
C406 C407 1.41(2) .
C407 C408 1.38(2) .
C407 H407 0.9500 .
C408 C409 1.41(3) .
C408 H408 0.9500 .
C409 C410 1.42(3) .
C409 H409 0.9500 .
C410 O416 1.36(2) .
C411 O412 1.17(2) .
C411 O413 1.32(2) .
O413 C414 1.45(2) .
O415 H415 0.8400 .
C414 H41A 0.9800 .
C414 H41B 0.9800 .
C414 H41C 0.9800 .
O416 C417 1.33(3) .
C417 H41D 0.9800 .
C417 H41E 0.9800 .
C417 H41F 0.9800 .
C501 C511 1.50(2) .
C501 C502 1.56(3) .
C501 C506 1.58(2) .
C501 H501 1.0000 .
C502 O515 1.44(2) .
C502 C503 1.45(3) .
C502 H502 1.0000 .
C503 C504 1.63(3) .
C503 H50A 0.9900 .
C503 H50B 0.9900 .
C504 C505 1.57(2) .
C504 H50C 0.9900 .
C504 H50D 0.9900 .
C505 C510 1.39(2) .
C505 C506 1.40(2) .
C506 C507 1.38(2) .
C507 C508 1.34(2) .
C507 H507 0.9500 .
C508 C509 1.40(2) .
C508 H508 0.9500 .
C509 C510 1.35(2) .
C509 H509 0.9500 .
C510 O516 1.369(19) .
C511 O512 1.207(18) .
C511 O513 1.296(17) .
O513 C514 1.45(2) .
C514 H51A 0.9800 .
C514 H51B 0.9800 .
C514 H51C 0.9800 .
O515 H515 0.8400 .
O516 C517 1.40(2) .
C517 H51D 0.9800 .
C517 H51E 0.9800 .
C517 H51F 0.9800 .
C701 C706 1.43(4) .
C701 C711 1.55(5) .
C701 C702 1.58(6) .
C701 H701 1.0000 .
C702 O715 1.32(6) .
C702 C703 1.52(5) .
C702 H702 1.0000 .
C703 C704 1.49(5) .
C703 H70A 0.9900 .
C703 H70B 0.9900 .
C704 C705 1.52(4) .
C704 H70C 0.9900 .
C704 H70D 0.9900 .
C705 C706 1.3900 .
C705 C710 1.3900 .
C706 C707 1.3900 .
C707 C708 1.3900 .
C707 H707 0.9500 .
C708 C709 1.3900 .
C708 H708 0.9500 .
C709 C710 1.3900 .
C709 H709 0.9500 .
C710 O716 1.43(3) .
C711 O712 0.98(6) .
C711 O713 1.34(6) .
O713 C714 1.51(5) .
C714 H71A 0.9800 .
C714 H71B 0.9800 .
C714 H71C 0.9800 .
O715 H715 0.8400 .
O716 C717 1.44(4) .
C717 H71D 0.9800 .
C717 H71E 0.9800 .
C717 H71F 0.9800 .
C601 C606 1.43(4) .
C601 C611 1.54(5) .
C601 C602 1.59(6) .
C601 H601 1.0000 .
C602 O615 1.33(6) .
C602 C603 1.50(4) .
C602 H602 1.0000 .
C603 C604 1.48(5) .
C603 H60A 0.9900 .
C603 H60B 0.9900 .
C604 C605 1.51(4) .
C604 H60C 0.9900 .
C604 H60D 0.9900 .
C605 C606 1.3900 .
C605 C610 1.3900 .
C606 C607 1.3900 .
C607 C608 1.3900 .
C607 H607 0.9500 .
C608 C609 1.3900 .
C608 H608 0.9500 .
C609 C610 1.3900 .
C609 H609 0.9500 .
C610 O616 1.44(3) .
C611 O612 0.99(6) .
C611 O613 1.35(6) .
O613 C614 1.52(6) .
C614 H61A 0.9800 .
C614 H61B 0.9800 .
C614 H61C 0.9800 .
O615 H615 0.8400 .
O616 C617 1.44(3) .
C617 H61D 0.9800 .
C617 H61E 0.9800 .
C617 H61F 0.9800 .
C801 C802 1.56(4) .
C801 C806 1.58(3) .
C801 C811 1.59(3) .
C801 O815 1.86(13) .
C802 O815 1.43(3) .
C802 C803 1.48(4) .
C802 H802 1.0000 .
C803 C804 1.53(3) .
C803 H80A 0.9900 .
C803 H80B 0.9900 .
C804 C805 1.51(3) .
C804 H80C 0.9900 .
C804 H80D 0.9900 .
C805 C806 1.36(3) .
C805 C810 1.42(3) .
C806 C807 1.34(3) .
C807 C808 1.41(4) .
C807 H807 0.9500 .
C808 C809 1.40(4) .
C808 H808 0.9500 .
C809 C810 1.41(3) .
C809 H809 0.9500 .
C810 O816 1.43(3) .
C811 O812 1.27(3) .
C811 O813 1.37(3) .
O812 O813 1.66(16) .
O813 C814 1.43(3) .
C814 H81A 0.9800 .
C814 H81B 0.9800 .
C814 H81C 0.9800 .
O816 C817 1.44(3) .
C817 H81D 0.9800 .
C817 H81E 0.9800 .
C817 H81F 0.9800 .
C90A C95A 1.54(2) .
C90A C91A 1.56(2) .
C90A H90A 0.9900 .
C90A H90B 0.9900 .
C91A C92A 1.52(2) .
C91A H91A 0.9900 .
C91A H91B 0.9900 .
C92A C93A 1.52(2) .
C92A H92A 0.9900 .
C92A H92B 0.9900 .
C93A C94A 1.52(3) .
C93A H93A 0.9900 .
C93A H93B 0.9900 .
C94A C95A 1.54(2) .
C94A H94A 0.9900 .
C94A H94B 0.9900 .
C95A H95A 0.9900 .
C95A H95B 0.9900 .
C90B C95B 1.55(3) .
C90B C91B 1.56(3) .
C90B H90C 0.9900 .
C90B H90D 0.9900 .
C91B C92B 1.52(3) .
C91B H91C 0.9900 .
C91B H91D 0.9900 .
C92B C93B 1.53(3) .
C92B H92C 0.9900 .
C92B H92D 0.9900 .
C93B C94B 1.54(3) .
C93B H93C 0.9900 .
C93B H93D 0.9900 .
C94B C95B 1.55(3) .
C94B H94C 0.9900 .
C94B H94D 0.9900 .
C95B H95C 0.9900 .
C95B H95D 0.9900 .
C90C C91C 1.53(3) .
C90C C95C 1.53(3) .
C90C H90E 0.9900 .
C90C H90F 0.9900 .
C91C C92C 1.54(3) .
C91C H91E 0.9900 .
C91C H91F 0.9900 .
C92C C93C 1.53(3) .
C92C H92E 0.9900 .
C92C H92F 0.9900 .
C93C C94C 1.50(3) .
C93C H93E 0.9900 .
C93C H93F 0.9900 .
C94C C95C 1.52(3) .
C94C H94E 0.9900 .
C94C H94F 0.9900 .
C95C H95E 0.9900 .
C95C H95F 0.9900 .

loop_
_geom_torsion_atom_site_label_1
_geom_torsion_atom_site_label_2
_geom_torsion_atom_site_label_3
_geom_torsion_atom_site_label_4
_geom_torsion
_geom_torsion_site_symmetry_1
C106 N101 C102 C103 0(2) .
Zn1 N101 C102 C103 178.4(9) .
N101 C102 C103 C104 -1.6(19) .
C102 C103 C104 C105 6(2) .
C102 C103 C104 C131 -176.5(11) .
C103 C104 C105 C106 -8(3) .
C131 C104 C105 C106 174.2(17) .
C102 N101 C106 C105 -2(3) .
Zn1 N101 C106 C105 179.0(18) .
C104 C105 C106 N101 6(3) .
C116 N111 C112 C113 1.0(19) .
Zn2 N111 C112 C113 -171.2(10) .
N111 C112 C113 C114 1(2) .
C112 C113 C114 C115 -2.8(18) .
C112 C113 C114 C133 176.5(11) .
C113 C114 C115 C116 3.3(18) .
C133 C114 C115 C116 -175.9(11) .
C112 N111 C116 C115 0(2) .
Zn2 N111 C116 C115 171.6(10) .
C114 C115 C116 N111 -2(2) .
C126 N121 C122 C123 3.0(19) .
Zn4 N121 C122 C123 -172.6(8) 3_455
N121 C122 C123 C124 -1.9(17) .
C122 C123 C124 C125 2.2(18) .
C122 C123 C124 C135 176.4(10) .
C123 C124 C125 C126 -4(2) .
C135 C124 C125 C126 -178.2(15) .
C122 N121 C126 C125 -5(3) .
Zn4 N121 C126 C125 171.3(15) 3_455
C124 C125 C126 N121 5(3) .
C103 C104 C131 N132 -3.7(18) .
C105 C104 C131 N132 173.9(14) .
C103 C104 C131 N136 176.3(11) .
C105 C104 C131 N136 -6.0(19) .
N136 C131 N132 C133 2.8(17) .
C104 C131 N132 C133 -177.2(10) .
C131 N132 C133 N134 -3.6(16) .
C131 N132 C133 C114 175.6(10) .
C113 C114 C133 N134 4.2(17) .
C115 C114 C133 N134 -176.6(11) .
C113 C114 C133 N132 -175.1(11) .
C115 C114 C133 N132 4.2(16) .
N132 C133 N134 C135 0.8(17) .
C114 C133 N134 C135 -178.4(10) .
C133 N134 C135 N136 3.4(16) .
C133 N134 C135 C124 -176.1(10) .
C123 C124 C135 N134 17.3(17) .
C125 C124 C135 N134 -168.4(12) .
C123 C124 C135 N136 -162.3(11) .
C125 C124 C135 N136 12.0(17) .
N134 C135 N136 C131 -4.2(16) .
C124 C135 N136 C131 175.4(10) .
N132 C131 N136 C135 0.8(17) .
C104 C131 N136 C135 -179.2(10) .
C146 N141 C142 C143 -4(2) .
Zn2 N141 C142 C143 178.2(9) .
N141 C142 C143 C144 0.0(19) .
C142 C143 C144 C145 2.8(19) .
C142 C143 C144 C171 -179.4(11) .
C143 C144 C145 C146 -1(2) .
C171 C144 C145 C146 -179.3(14) .
C142 N141 C146 C145 5(3) .
Zn2 N141 C146 C145 -176.6(15) .
C144 C145 C146 N141 -3(3) .
C156 N151 C152 C153 -0.4(18) .
Zn3 N151 C152 C153 -174.8(9) .
N151 C152 C153 C154 -1.4(18) .
C152 C153 C154 C155 2.9(17) .
C152 C153 C154 C173 -178.8(10) .
C153 C154 C155 C156 -3(2) .
C173 C154 C155 C156 179.1(12) .
C152 N151 C156 C155 1(2) .
Zn3 N151 C156 C155 175.4(13) .
C154 C155 C156 N151 1(2) .
C166 N161 C162 C163 3(2) .
Zn4 N161 C162 C163 177.8(10) .
N161 C162 C163 C164 0(2) .
C162 C163 C164 C165 -2(2) .
C162 C163 C164 C175 178.6(12) .
C163 C164 C165 C166 1(3) .
C175 C164 C165 C166 -179.6(18) .
C162 N161 C166 C165 -4(3) .
Zn4 N161 C166 C165 -179.0(19) .
C164 C165 C166 N161 2(4) .
C143 C144 C171 N172 -25.8(15) .
C145 C144 C171 N172 152.1(12) .
C143 C144 C171 N176 156.4(11) .
C145 C144 C171 N176 -25.7(16) .
N176 C171 N172 C173 2.7(15) .
C144 C171 N172 C173 -174.9(9) .
C171 N172 C173 N174 -3.9(15) .
C171 N172 C173 C154 173.6(9) .
C153 C154 C173 N174 165.1(10) .
C155 C154 C173 N174 -16.5(15) .
C153 C154 C173 N172 -12.6(14) .
C155 C154 C173 N172 165.7(11) .
N172 C173 N174 C175 0.5(15) .
C154 C173 N174 C175 -177.1(9) .
C173 N174 C175 N176 4.7(15) .
C173 N174 C175 C164 -178.8(10) .
C163 C164 C175 N174 30.4(17) .
C165 C164 C175 N174 -149.4(15) .
C163 C164 C175 N176 -152.9(12) .
C165 C164 C175 N176 27.3(19) .
N172 C171 N176 C175 1.8(16) .
C144 C171 N176 C175 179.4(9) .
N174 C175 N176 C171 -5.7(15) .
C164 C175 N176 C171 177.7(10) .
C206 N201 C202 C203 -11(3) .
Zn3 N201 C202 C203 173.6(17) .
N201 C202 C203 C204 13(4) .
C202 C203 C204 C205 -8(3) .
C202 C203 C204 C231 174(2) .
C203 C204 C205 C206 1(2) .
C231 C204 C205 C206 179.4(12) .
C202 N201 C206 C205 5(2) .
Zn3 N201 C206 C205 179.8(10) .
C204 C205 C206 N201 0(2) .
C216 N211 C212 C213 -0.4(18) .
Zn5 N211 C212 C213 -177.1(10) .
N211 C212 C213 C214 1(2) .
C212 C213 C214 C215 -0.6(18) .
C212 C213 C214 C233 176.9(12) .
C213 C214 C215 C216 -0.2(17) .
C233 C214 C215 C216 -177.7(10) .
C212 N211 C216 C215 -0.5(17) .
Zn5 N211 C216 C215 176.2(9) .
C214 C215 C216 N211 0.8(18) .
C226 N221 C222 C223 1.6(19) .
Zn6 N221 C222 C223 -176.0(9) 3
N221 C222 C223 C224 -1.4(19) .
C222 C223 C224 C225 -0.4(18) .
C222 C223 C224 C235 178.2(11) .
C223 C224 C225 C226 1.9(18) .
C235 C224 C225 C226 -176.6(11) .
C222 N221 C226 C225 0(2) .
Zn6 N221 C226 C225 177.6(10) 3
C224 C225 C226 N221 -2(2) .
C203 C204 C231 N232 13(2) .
C205 C204 C231 N232 -165.1(12) .
C203 C204 C231 N236 -168.3(17) .
C205 C204 C231 N236 13.8(18) .
N236 C231 N232 C233 -2.7(17) .
C204 C231 N232 C233 176.1(11) .
C231 N232 C233 N234 6.2(17) .
C231 N232 C233 C214 -174.4(10) .
C213 C214 C233 N234 179.5(10) .
C215 C214 C233 N234 -3.0(17) .
C213 C214 C233 N232 0.0(16) .
C215 C214 C233 N232 177.5(10) .
N232 C233 N234 C235 -4.0(16) .
C214 C233 N234 C235 176.6(9) .
C233 N234 C235 N236 -1.9(15) .
C233 N234 C235 C224 176.1(9) .
C225 C224 C235 N236 177.9(11) .
C223 C224 C235 N236 -0.6(15) .
C225 C224 C235 N234 -0.3(16) .
C223 C224 C235 N234 -178.7(10) .
N232 C231 N236 C235 -2.5(17) .
C204 C231 N236 C235 178.7(10) .
N234 C235 N236 C231 4.9(15) .
C224 C235 N236 C231 -173.1(9) .
C246 N241 C242 C243 0.1(18) .
Zn5 N241 C242 C243 -175.5(8) .
N241 C242 C243 C244 -2.0(17) .
C242 C243 C244 C245 0.9(15) .
C242 C243 C244 C271 -178.2(10) .
C243 C244 C245 C246 1.8(18) .
C271 C244 C245 C246 -179.1(12) .
C242 N241 C246 C245 3(2) .
Zn5 N241 C246 C245 178.9(11) .
C244 C245 C246 N241 -4(2) .
C256 N251 C252 C253 2(2) .
Zn6 N251 C252 C253 -178.5(9) .
N251 C252 C253 C254 1(2) .
C252 C253 C254 C255 -5.0(19) .
C252 C253 C254 C273 -178.3(11) .
C253 C254 C255 C256 6(2) .
C273 C254 C255 C256 179.0(14) .
C252 N251 C256 C255 -1(2) .
Zn6 N251 C256 C255 179.1(13) .
C254 C255 C256 N251 -3(3) .
C266 N261 C262 C263 -0.1(19) .
Zn1 N261 C262 C263 -177.3(10) 3_546
N261 C262 C263 C264 1(2) .
C262 C263 C264 C265 -1.5(18) .
C262 C263 C264 C275 -179.5(11) .
C263 C264 C265 C266 1.7(17) .
C275 C264 C265 C266 179.7(10) .
C262 N261 C266 C265 0.3(18) .
Zn1 N261 C266 C265 177.4(8) 3_546
C264 C265 C266 N261 -1.1(17) .
C243 C244 C271 N272 163.8(9) .
C245 C244 C271 N272 -15.2(15) .
C243 C244 C271 N276 -15.0(14) .
C245 C244 C271 N276 165.9(10) .
N276 C271 N272 C273 2.7(15) .
C244 C271 N272 C273 -176.0(9) .
C271 N272 C273 N274 1.7(15) .
C271 N272 C273 C254 -179.0(9) .
C255 C254 C273 N272 30.8(16) .
C253 C254 C273 N272 -156.1(11) .
C255 C254 C273 N274 -149.8(13) .
C253 C254 C273 N274 23.3(15) .
N272 C273 N274 C275 -5.2(15) .
C254 C273 N274 C275 175.4(9) .
C273 N274 C275 N276 5.2(14) .
C273 N274 C275 C264 -172.8(8) .
C263 C264 C275 N276 11.6(15) .
C265 C264 C275 N276 -166.4(10) .
C263 C264 C275 N274 -170.2(10) .
C265 C264 C275 N274 11.8(14) .
N272 C271 N276 C275 -2.7(15) .
C244 C271 N276 C275 176.0(9) .
N274 C275 N276 C271 -1.6(14) .
C264 C275 N276 C271 176.4(9) .
C311 C301 C302 O315 -48.1(15) .
C306 C301 C302 O315 -169.0(11) .
C311 C301 C302 C303 74.8(17) .
C306 C301 C302 C303 -46.0(17) .
O315 C302 C303 C304 179.4(13) .
C301 C302 C303 C304 61.3(17) .
C302 C303 C304 C305 -45.5(16) .
C303 C304 C305 C306 18.8(18) .
C303 C304 C305 C310 -164.9(11) .
C310 C305 C306 C307 -1.0(19) .
C304 C305 C306 C307 175.3(13) .
C310 C305 C306 C301 177.8(11) .
C304 C305 C306 C301 -6.0(19) .
C311 C301 C306 C307 74.9(16) .
C302 C301 C306 C307 -162.6(12) .
C311 C301 C306 C305 -103.9(15) .
C302 C301 C306 C305 18.7(16) .
C305 C306 C307 C308 1(2) .
C301 C306 C307 C308 -178.0(13) .
C306 C307 C308 C309 0(2) .
C307 C308 C309 C310 0(2) .
C308 C309 C310 O316 -179.7(13) .
C308 C309 C310 C305 0(2) .
C306 C305 C310 O316 -179.6(11) .
C304 C305 C310 O316 3.8(16) .
C306 C305 C310 C309 0.4(18) .
C304 C305 C310 C309 -176.1(12) .
C306 C301 C311 O312 56(2) .
C302 C301 C311 O312 -66(2) .
C306 C301 C311 O313 -122.6(13) .
C302 C301 C311 O313 115.1(14) .
O312 C311 O313 C314 2(2) .
C301 C311 O313 C314 -178.7(14) .
C309 C310 O316 C317 -2.3(19) .
C305 C310 O316 C317 177.8(12) .
C411 C401 C402 O415 58.7(19) .
C406 C401 C402 O415 -67.1(19) .
C411 C401 C402 C403 178.6(14) .
C406 C401 C402 C403 52.8(17) .
O415 C402 C403 C404 55(2) .
C401 C402 C403 C404 -68.4(18) .
C402 C403 C404 C405 49(2) .
C403 C404 C405 C410 166.7(18) .
C403 C404 C405 C406 -17(2) .
C410 C405 C406 C407 -3(2) .
C404 C405 C406 C407 -179.1(15) .
C410 C405 C406 C401 -180.0(16) .
C404 C405 C406 C401 4(2) .
C411 C401 C406 C405 -149.2(15) .
C402 C401 C406 C405 -23(2) .
C411 C401 C406 C407 33.7(19) .
C402 C401 C406 C407 160.0(13) .
C405 C406 C407 C408 2(2) .
C401 C406 C407 C408 179.6(14) .
C406 C407 C408 C409 0(2) .
C407 C408 C409 C410 -1(2) .
C406 C405 C410 O416 -175.4(19) .
C404 C405 C410 O416 1(3) .
C406 C405 C410 C409 1(3) .
C404 C405 C410 C409 177.6(17) .
C408 C409 C410 C405 1(3) .
C408 C409 C410 O416 177.5(19) .
C406 C401 C411 O412 -118(2) .
C402 C401 C411 O412 117(2) .
C406 C401 C411 O413 63(2) .
C402 C401 C411 O413 -62(2) .
O412 C411 O413 C414 2(3) .
C401 C411 O413 C414 -178.7(16) .
C405 C410 O416 C417 -176(4) .
C409 C410 O416 C417 7(5) .
C511 C501 C502 O515 -48(2) .
C506 C501 C502 O515 -172.6(14) .
C511 C501 C502 C503 74(2) .
C506 C501 C502 C503 -51(2) .
O515 C502 C503 C504 -175.0(19) .
C501 C502 C503 C504 69(2) .
C502 C503 C504 C505 -51(2) .
C503 C504 C505 C510 -161.9(17) .
C503 C504 C505 C506 16(2) .
C510 C505 C506 C507 -2(2) .
C504 C505 C506 C507 179.4(16) .
C510 C505 C506 C501 176.6(14) .
C504 C505 C506 C501 -2(2) .
C511 C501 C506 C507 71.1(17) .
C502 C501 C506 C507 -163.7(15) .
C511 C501 C506 C505 -107.9(16) .
C502 C501 C506 C505 17(2) .
C505 C506 C507 C508 0(2) .
C501 C506 C507 C508 -178.6(15) .
C506 C507 C508 C509 2(3) .
C507 C508 C509 C510 -3(3) .
C508 C509 C510 O516 -178.9(16) .
C508 C509 C510 C505 1(3) .
C506 C505 C510 C509 2(2) .
C504 C505 C510 C509 -179.8(17) .
C506 C505 C510 O516 -178.6(14) .
C504 C505 C510 O516 0(2) .
C502 C501 C511 O512 -77(2) .
C506 C501 C511 O512 48(2) .
C502 C501 C511 O513 102.8(17) .
C506 C501 C511 O513 -132.5(15) .
O512 C511 O513 C514 0(3) .
C501 C511 O513 C514 179.7(16) .
C509 C510 O516 C517 -4(3) .
C505 C510 O516 C517 176.5(16) .
C706 C701 C702 O715 -84(5) .
C711 C701 C702 O715 37(6) .
C706 C701 C702 C703 43(4) .
C711 C701 C702 C703 164(4) .
O715 C702 C703 C704 58(6) .
C701 C702 C703 C704 -65(5) .
C702 C703 C704 C705 53(5) .
C703 C704 C705 C706 -17(5) .
C703 C704 C705 C710 156(3) .
C710 C705 C706 C707 0.0 .
C704 C705 C706 C707 172(3) .
C710 C705 C706 C701 -177(3) .
C704 C705 C706 C701 -4(4) .
C711 C701 C706 C705 -131(3) .
C702 C701 C706 C705 -10(4) .
C711 C701 C706 C707 53(4) .
C702 C701 C706 C707 173(3) .
C705 C706 C707 C708 0.0 .
C701 C706 C707 C708 177(3) .
C706 C707 C708 C709 0.0 .
C707 C708 C709 C710 0.0 .
C708 C709 C710 C705 0.0 .
C708 C709 C710 O716 174(4) .
C706 C705 C710 C709 0.0 .
C704 C705 C710 C709 -173(3) .
C706 C705 C710 O716 -175(3) .
C704 C705 C710 O716 12(4) .
C706 C701 C711 O712 34(7) .
C702 C701 C711 O712 -93(6) .
C706 C701 C711 O713 -145(3) .
C702 C701 C711 O713 88(4) .
O712 C711 O713 C714 3(5) .
C701 C711 O713 C714 -178(4) .
C709 C710 O716 C717 61(9) .
C705 C710 O716 C717 -124(8) .
C606 C601 C602 O615 -179(4) .
C611 C601 C602 O615 -57(5) .
C606 C601 C602 C603 -48(4) .
C611 C601 C602 C603 74(4) .
O615 C602 C603 C604 178(5) .
C601 C602 C603 C604 53(6) .
C602 C603 C604 C605 -27(7) .
C603 C604 C605 C606 -12(6) .
C603 C604 C605 C610 -178(4) .
C610 C605 C606 C607 0.0 .
C604 C605 C606 C607 -166(4) .
C610 C605 C606 C601 -179(3) .
C604 C605 C606 C601 15(4) .
C611 C601 C606 C605 -103(4) .
C602 C601 C606 C605 17(4) .
C611 C601 C606 C607 78(4) .
C602 C601 C606 C607 -161(3) .
C605 C606 C607 C608 0.0 .
C601 C606 C607 C608 179(3) .
C606 C607 C608 C609 0.0 .
C607 C608 C609 C610 0.0 .
C608 C609 C610 C605 0.0 .
C608 C609 C610 O616 180(4) .
C606 C605 C610 C609 0.0 .
C604 C605 C610 C609 167(4) .
C606 C605 C610 O616 -180(4) .
C604 C605 C610 O616 -12(4) .
C606 C601 C611 O612 44(9) .
C602 C601 C611 O612 -82(9) .
C606 C601 C611 O613 -131(4) .
C602 C601 C611 O613 103(4) .
O612 C611 O613 C614 17(9) .
C601 C611 O613 C614 -167(4) .
C609 C610 O616 C617 135(9) .
C605 C610 O616 C617 -46(10) .
C806 C801 C802 O815 98(6) .
C811 C801 C802 O815 -109(10) .
C806 C801 C802 C803 -31(9) .
C811 C801 C802 C803 122(9) .
O815 C801 C802 C803 -129(10) .
O815 C802 C803 C804 -122(9) .
C801 C802 C803 C804 -29(9) .
C802 C803 C804 C805 68(7) .
C803 C804 C805 C806 -41(6) .
C803 C804 C805 C810 139(6) .
C810 C805 C806 C807 -10(4) .
C804 C805 C806 C807 170(4) .
C810 C805 C806 C801 159(5) .
C804 C805 C806 C801 -22(5) .
C802 C801 C806 C807 -131(6) .
C811 C801 C806 C807 78(10) .
O815 C801 C806 C807 -81(5) .
C802 C801 C806 C805 60(6) .
C811 C801 C806 C805 -91(10) .
O815 C801 C806 C805 110(5) .
C805 C806 C807 C808 -2(8) .
C801 C806 C807 C808 -170(8) .
C806 C807 C808 C809 19(13) .
C807 C808 C809 C810 -24(16) .
C808 C809 C810 C805 12(13) .
C808 C809 C810 O816 152(10) .
C806 C805 C810 C809 5(9) .
C804 C805 C810 C809 -175(8) .
C806 C805 C810 O816 -133(8) .
C804 C805 C810 O816 47(9) .
C802 C801 C811 O812 54(41) .
C806 C801 C811 O812 -159(34) .
O815 C801 C811 O812 -3(42) .
C802 C801 C811 O813 -143(10) .
C806 C801 C811 O813 5(17) .
O815 C801 C811 O813 160(9) .
C801 C811 O812 O813 166(42) .
O812 C811 O813 C814 60(18) .
C801 C811 O813 C814 -115(15) .
C801 C811 O813 O812 -175(15) .
C811 O812 O813 C814 -149(13) .
C803 C802 O815 C801 110(7) .
C806 C801 O815 C802 -97(5) .
C811 C801 O815 C802 103(10) .
C809 C810 O816 C817 105(32) .
C805 C810 O816 C817 -116(31) .
C95A C90A C91A C92A 65(3) .
C90A C91A C92A C93A -53(4) .
C91A C92A C93A C94A 38(5) .
C92A C93A C94A C95A -38(6) .
C93A C94A C95A C90A 53(5) .
C91A C90A C95A C94A -65(3) .
C95B C90B C91B C92B -48(6) .
C90B C91B C92B C93B -23(6) .
C91B C92B C93B C94B 72(6) .
C92B C93B C94B C95B -35(7) .
C91B C90B C95B C94B 85(5) .
C93B C94B C95B C90B -37(6) .
C95C C90C C91C C92C -64(8) .
C90C C91C C92C C93C 36(10) .
C91C C92C C93C C94C 14(11) .
C92C C93C C94C C95C -39(10) .
C93C C94C C95C C90C 10(9) .
C91C C90C C95C C94C 40(8) .

loop_
_exptl_oxdiff_crystal_face_indexfrac_h
_exptl_oxdiff_crystal_face_indexfrac_k
_exptl_oxdiff_crystal_face_indexfrac_l
_exptl_oxdiff_crystal_face_x
_exptl_oxdiff_crystal_face_y
_exptl_oxdiff_crystal_face_z
-6.0514 -5.0540 -14.7580 0.0256 0.9996 -0.0091
1.0230 8.9984 -3.0013 -0.3952 -0.3950 -0.7760
-1.0002 -1.0016 -19.0061 -0.3605 0.8595 -0.3012
17.0250 6.0037 -4.9934 -0.8410 -0.4317 -0.1750
2.9788 -8.9969 6.0042 0.3372 0.1993 0.9304
17.0256 6.0034 -8.9946 -0.9305 -0.2663 -0.2507
10.0225 6.0008 -15.0000 -0.8458 0.1073 -0.5352
19.0177 2.0044 -13.9947 -0.9728 0.1275 0.0341
16.9993 -4.9948 -12.9947 -0.6571 0.5118 0.5826
-16.0098 -1.0056 -11.0114 0.2872 0.7972 -0.5163
-2.9848 5.9968 -15.0066 -0.4395 0.3400 -0.8528
-13.0077 0.9973 18.9990 0.7981 -0.6088 -0.0409
11.9866 -7.9945 4.0081 -0.0218 0.0652 1.0298
-20.6885 -4.2298 7.7460 0.9586 0.2846 -0.0091
12.5559 -0.7692 -19.0968 -0.7937 0.6083 0.0091
13.9952 -5.9956 -12.9962 -0.5303 0.6212 0.5919
3.3353 -0.3017 -20.1816 -0.5453 0.7917 -0.2754
5.7830 -0.6293 17.9598 0.2414 -0.8109 0.5331
-14.0429 -5.4240 13.9506 0.9290 -0.0242 0.3694
-2.9785 8.9967 -8.0048 -0.3819 -0.1166 -0.9682
7.9836 -8.9964 -6.9971 -0.1097 0.6475 0.8067
